data_1516790
loop_
_publ_author_name
'Veliks, Janis'
'Tseng, Jui-Chang'
'Arias, Karla I.'
'Weisshar, Florian'
'Linden, Anthony'
'Siegel, Jay S.'

_publ_section_title
;
 Linear bilateral extended
 2,2&#x2032;:6&#x2032;,2&#x2032;&#x2032;-terpyridine ligands, their
 coordination complexes and heterometallic supramolecular networks
;
_journal_issue 11
_journal_name_full 'Chem. Sci.'
_journal_page_first 4317
_journal_paper_doi 10.1039/C4SC01025F
_journal_volume 5
_journal_year 2014
_chemical_formula_moiety '2(C58 H34 Ag Fe N10 O4 3+), 6(F6 P -), 13(C2 H3 N)'
_chemical_formula_sum 'C142 H107 Ag2 F36 Fe2 N33 O8 P6'
_chemical_formula_weight 3600.82
_chemical_name_systematic
; 
 ? 
;
_space_group_IT_number 2
_symmetry_cell_setting triclinic
_symmetry_Int_Tables_number 2
_symmetry_space_group_name_Hall '-P 1'
_symmetry_space_group_name_H-M 'P -1'
_atom_sites_solution_hydrogens geom
_atom_sites_solution_primary direct
_atom_sites_solution_secondary difmap
_audit_creation_date 25-Apr-2012
_audit_creation_method SHELXL-97
_cell_angle_alpha 99.590(1)
_cell_angle_beta 108.832(1)
_cell_angle_gamma 107.228(1)
_cell_formula_units_Z 2
_cell_length_a 17.3266(2)
_cell_length_b 21.9786(3)
_cell_length_c 23.2172(2)
_cell_measurement_reflns_used 39813
_cell_measurement_temperature 160(1)
_cell_measurement_theta_max 27.2714
_cell_measurement_theta_min 2.0233
_cell_volume 7649.13(18)
_computing_cell_refinement 'CrysAlisPro, Version 1.171.35.21 (Agilent Technologies, 2012)'
_computing_data_collection 'CrysAlisPro, Version 1.171.35.21 (Agilent Technologies, 2012)'
_computing_data_reduction 'CrysAlisPro, Version 1.171.35.21 (Agilent Technologies, 2012)'
_computing_molecular_graphics 'ORTEPII (Johnson, 1976)'
_computing_publication_material 'SHELXL97 and PLATON (Spek, 2009)'
_computing_structure_refinement 'SHELXL97 (Sheldrick, 2008)'
_computing_structure_solution 'SHELXS97 (Sheldrick, 2008)'
_diffrn_ambient_temperature 160(1)
_diffrn_detector 'Atlas CCD camera on \k goniostat'
_diffrn_detector_area_resol_mean 10.3801
_diffrn_measured_fraction_theta_full 0.999
_diffrn_measured_fraction_theta_max 0.904
_diffrn_measurement_device_type 'Oxford Diffraction SuperNova, dual radiation diffractometer'
_diffrn_measurement_method '\w scans'
_diffrn_radiation_monochromator mirror
_diffrn_radiation_source 'SuperNova (Mo) X-ray Source'
_diffrn_radiation_type 'Mo K\a'
_diffrn_radiation_wavelength 0.71073
_diffrn_reflns_av_R_equivalents 0.0319
_diffrn_reflns_av_sigmaI/netI 0.0360
_diffrn_reflns_limit_h_max 21
_diffrn_reflns_limit_h_min -21
_diffrn_reflns_limit_k_max 26
_diffrn_reflns_limit_k_min -27
_diffrn_reflns_limit_l_max 29
_diffrn_reflns_limit_l_min -29
_diffrn_reflns_number 86017
_diffrn_reflns_theta_full 25.01
_diffrn_reflns_theta_max 27.33
_diffrn_reflns_theta_min 2.03
_diffrn_standards_decay_% 0
_diffrn_standards_number 0
_exptl_absorpt_coefficient_mu 0.611
_exptl_absorpt_correction_T_max 1.00000
_exptl_absorpt_correction_T_min 0.81071
_exptl_absorpt_correction_type multi-scan
_exptl_absorpt_process_details
;
Empirical absorption correction using spherical harmonics,
 implemented in SCALE3 ABSPACK scaling algorithm.
CrysAlisPro, Version 1.171.35.21 (Agilent Technologies, 2012)
;
_exptl_crystal_colour 'dark red'
_exptl_crystal_density_diffrn 1.563
_exptl_crystal_density_method 'not measured'
_exptl_crystal_description prism
_exptl_crystal_F_000 3628
_exptl_crystal_size_max 0.35
_exptl_crystal_size_mid 0.25
_exptl_crystal_size_min 0.10
_platon_squeeze_details '  see _refine_special_details'
_refine_diff_density_max 5.423
_refine_diff_density_min -1.514
_refine_diff_density_rms 0.144
_refine_ls_extinction_method none
_refine_ls_goodness_of_fit_ref 1.095
_refine_ls_hydrogen_treatment constr
_refine_ls_matrix_type full
_refine_ls_number_parameters 1858
_refine_ls_number_reflns 31245
_refine_ls_number_restraints 7163
_refine_ls_restrained_S_all 1.117
_refine_ls_R_factor_all 0.0904
_refine_ls_R_factor_gt 0.0749
_refine_ls_shift/su_max 0.002
_refine_ls_shift/su_mean 0.000
_refine_ls_structure_factor_coef Fsqd
_refine_ls_weighting_details 'w=1/[\s^2^(Fo^2^)+(0.1380P)^2^+8.9667P] where P=(Fo^2^+2Fc^2^)/3'
_refine_ls_weighting_scheme calc
_refine_ls_wR_factor_gt 0.2149
_refine_ls_wR_factor_ref 0.2252
_reflns_number_gt 23483
_reflns_number_total 31245
_reflns_threshold_expression 'I > 2\s(I)'
_cod_data_source_file c4sc01025f2.cif
_cod_data_source_block L32FeAg
_cod_depositor_comments 'Adding full bibliography for 1516783--1516791.cif.'
_cod_original_cell_volume 7649.13(15)
_cod_database_code 1516790

loop_
_symmetry_equiv_pos_as_xyz
'x, y, z'
'-x, -y, -z'

loop_
_atom_site_label
_atom_site_type_symbol
_atom_site_fract_x
_atom_site_fract_y
_atom_site_fract_z
_atom_site_U_iso_or_equiv
_atom_site_adp_type
_atom_site_occupancy
_atom_site_symmetry_multiplicity
_atom_site_calc_flag
_atom_site_refinement_flags
_atom_site_disorder_assembly
_atom_site_disorder_group
Ag1 Ag 1.07168(2) 0.876551(15) 0.171788(16) 0.02880(11) Uani 1 1 d . . .
Ag2 Ag 2.09824(2) 0.387449(15) 0.662515(17) 0.03052(11) Uani 1 1 d . . .
Fe1 Fe 0.67591(4) 0.26649(3) 0.07026(3) 0.01876(13) Uani 1 1 d . . .
Fe2 Fe 1.70133(4) 0.77885(3) 0.56034(2) 0.01727(13) Uani 1 1 d . . .
O1 O 1.9006(2) 0.63146(14) 0.61512(13) 0.0290(7) Uani 1 1 d . . .
O2 O 1.43735(19) 0.83684(15) 0.40972(13) 0.0257(6) Uani 1 1 d . . .
O3 O 0.8761(2) 0.12100(15) 0.13270(14) 0.0302(7) Uani 1 1 d . . .
O4 O 0.4328(2) 0.33552(15) -0.08708(13) 0.0272(6) Uani 1 1 d . . .
O5 O 0.8864(2) 0.52090(14) 0.11901(15) 0.0329(7) Uani 1 1 d . . .
O6 O 0.4082(2) 0.07935(14) 0.08826(14) 0.0307(7) Uani 1 1 d . . .
O7 O 1.4484(2) 0.59088(14) 0.59061(14) 0.0316(7) Uani 1 1 d . . .
O8 O 1.8984(2) 1.03244(14) 0.59993(15) 0.0290(7) Uani 1 1 d . . .
N1 N 1.7912(2) 0.74890(16) 0.61156(16) 0.0228(7) Uani 1 1 d . . .
N2 N 1.7148(2) 0.82288(15) 0.64161(15) 0.0200(7) Uani 1 1 d . . .
N3 N 1.6106(2) 0.81811(16) 0.53513(15) 0.0200(7) Uani 1 1 d . . .
N4 N 2.0403(3) 0.4655(2) 0.6656(2) 0.0358(9) Uani 1 1 d . . .
N5 N 1.1919(2) 0.88446(18) 0.26521(17) 0.0271(8) Uani 1 1 d . . .
N6 N 0.7610(2) 0.23471(15) 0.12385(15) 0.0207(7) Uani 1 1 d . . .
N7 N 0.6850(2) 0.30996(15) 0.15070(16) 0.0211(7) Uani 1 1 d . . .
N8 N 0.5896(2) 0.30890(16) 0.04262(15) 0.0221(7) Uani 1 1 d . . .
N9 N 1.0309(3) -0.03558(18) 0.18317(18) 0.0286(8) Uani 1 1 d . . .
N10 N 0.2055(2) 0.39232(18) -0.23952(17) 0.0262(8) Uani 1 1 d . . .
N11 N 0.7653(2) 0.34154(17) 0.06330(16) 0.0247(7) Uani 1 1 d . . .
N12 N 0.6724(2) 0.22641(16) -0.00928(16) 0.0213(7) Uani 1 1 d . . .
N13 N 0.5797(2) 0.18090(16) 0.04880(15) 0.0220(7) Uani 1 1 d . . .
N14 N 1.0100(3) 0.76471(18) 0.13771(18) 0.0337(9) Uani 1 1 d . . .
N15 N 0.1630(3) -0.08944(19) 0.11276(18) 0.0326(9) Uani 1 1 d . . .
N16 N 1.6080(2) 0.69192(16) 0.54245(16) 0.0231(7) Uani 1 1 d . . .
N17 N 1.6910(2) 0.73797(15) 0.47848(15) 0.0200(7) Uani 1 1 d . . .
N18 N 1.7861(2) 0.85460(15) 0.55043(15) 0.0195(7) Uani 1 1 d . . .
N19 N 1.1975(3) 0.42545(18) 0.61309(19) 0.0337(9) Uani 1 1 d . . .
N20 N 2.0340(3) 1.27512(18) 0.62512(18) 0.0320(9) Uani 1 1 d . . .
C1 C 1.8200(3) 0.70411(19) 0.58862(19) 0.0243(9) Uani 1 1 d . . .
H1 H 1.8051 0.6886 0.5443 0.029 Uiso 1 1 calc R . .
C2 C 1.8718(3) 0.6810(2) 0.6310(2) 0.0264(9) Uani 1 1 d . . .
C3 C 1.9457(3) 0.6231(2) 0.6725(2) 0.0315(10) Uani 1 1 d . . .
C4 C 1.9457(3) 0.6642(2) 0.7223(2) 0.0322(10) Uani 1 1 d . . .
H4 H 1.9721 0.6669 0.7659 0.039 Uiso 1 1 calc R . .
C5 C 1.8978(3) 0.7030(2) 0.6963(2) 0.0267(9) Uani 1 1 d . . .
C6 C 1.8687(3) 0.7509(2) 0.7196(2) 0.0276(9) Uani 1 1 d . . .
H6 H 1.8850 0.7683 0.7639 0.033 Uiso 1 1 calc R . .
C7 C 1.8157(3) 0.77190(19) 0.67598(18) 0.0220(8) Uani 1 1 d . . .
C8 C 1.7747(3) 0.81810(19) 0.69370(19) 0.0225(8) Uani 1 1 d . . .
C9 C 1.7904(3) 0.8533(2) 0.7542(2) 0.0298(10) Uani 1 1 d . . .
H9 H 1.8321 0.8498 0.7907 0.036 Uiso 1 1 calc R . .
C10 C 1.7436(3) 0.8939(2) 0.7604(2) 0.0344(11) Uani 1 1 d . . .
H10 H 1.7526 0.9178 0.8015 0.041 Uiso 1 1 calc R . .
C11 C 1.6842(3) 0.8999(2) 0.70747(19) 0.0289(9) Uani 1 1 d . . .
H11 H 1.6534 0.9286 0.7119 0.035 Uiso 1 1 calc R . .
C12 C 1.6700(3) 0.86292(19) 0.64719(18) 0.0211(8) Uani 1 1 d . . .
C13 C 1.6093(3) 0.86096(18) 0.58561(18) 0.0204(8) Uani 1 1 d . . .
C14 C 1.5554(3) 0.8968(2) 0.57786(19) 0.0235(8) Uani 1 1 d . . .
H14 H 1.5576 0.9270 0.6133 0.028 Uiso 1 1 calc R . .
C15 C 1.4976(3) 0.8873(2) 0.5162(2) 0.0239(8) Uani 1 1 d . . .
C16 C 1.4319(3) 0.9122(2) 0.4866(2) 0.0274(9) Uani 1 1 d . . .
H16 H 1.4154 0.9445 0.5069 0.033 Uiso 1 1 calc R . .
C17 C 1.3982(3) 0.8803(2) 0.4236(2) 0.0243(8) Uani 1 1 d . . .
C18 C 1.4990(3) 0.8422(2) 0.46726(19) 0.0234(8) Uani 1 1 d . . .
C19 C 1.5550(3) 0.8084(2) 0.47616(19) 0.0236(8) Uani 1 1 d . . .
H19 H 1.5542 0.7786 0.4410 0.028 Uiso 1 1 calc R . .
C20 C 1.9782(3) 0.5690(2) 0.6691(2) 0.0310(10) Uani 1 1 d . . .
C21 C 1.9756(4) 0.5338(2) 0.6139(2) 0.0376(11) Uani 1 1 d . . .
H21 H 1.9521 0.5443 0.5755 0.045 Uiso 1 1 calc R . .
C22 C 2.0071(4) 0.4832(3) 0.6134(2) 0.0445(13) Uani 1 1 d . . .
H22 H 2.0050 0.4597 0.5743 0.053 Uiso 1 1 calc R . .
C23 C 2.0425(4) 0.4995(3) 0.7195(2) 0.0426(13) Uani 1 1 d . . .
H23 H 2.0649 0.4873 0.7570 0.051 Uiso 1 1 calc R . .
C24 C 2.0137(4) 0.5516(2) 0.7237(2) 0.0391(12) Uani 1 1 d . . .
H24 H 2.0182 0.5754 0.7635 0.047 Uiso 1 1 calc R . .
C25 C 1.3279(3) 0.8818(2) 0.36884(19) 0.0231(8) Uani 1 1 d . . .
C26 C 1.2966(3) 0.8366(2) 0.3098(2) 0.0344(11) Uani 1 1 d . . .
H26 H 1.3216 0.8042 0.3036 0.041 Uiso 1 1 calc R . .
C27 C 1.2288(3) 0.8389(2) 0.2602(2) 0.0322(10) Uani 1 1 d . . .
H27 H 1.2069 0.8066 0.2202 0.039 Uiso 1 1 calc R . .
C28 C 1.2236(3) 0.9276(2) 0.3218(2) 0.0302(10) Uani 1 1 d . . .
H28 H 1.1990 0.9606 0.3262 0.036 Uiso 1 1 calc R . .
C29 C 1.2894(3) 0.9287(2) 0.3748(2) 0.0282(9) Uani 1 1 d . . .
H29 H 1.3082 0.9605 0.4145 0.034 Uiso 1 1 calc R . .
C30 C 0.7923(3) 0.1906(2) 0.1032(2) 0.0268(9) Uani 1 1 d . . .
H30 H 0.7800 0.1755 0.0592 0.032 Uiso 1 1 calc R . .
C31 C 0.8429(3) 0.1675(2) 0.1466(2) 0.0262(9) Uani 1 1 d . . .
C32 C 0.9198(3) 0.1127(2) 0.1911(2) 0.0267(9) Uani 1 1 d . . .
C33 C 0.9164(3) 0.1531(2) 0.2397(2) 0.0293(9) Uani 1 1 d . . .
H33 H 0.9424 0.1567 0.2835 0.035 Uiso 1 1 calc R . .
C34 C 0.8654(3) 0.1902(2) 0.2119(2) 0.0259(9) Uani 1 1 d . . .
C35 C 0.8347(3) 0.23721(19) 0.23314(19) 0.0252(9) Uani 1 1 d . . .
H35 H 0.8497 0.2551 0.2772 0.030 Uiso 1 1 calc R . .
C36 C 0.7815(3) 0.25718(19) 0.18816(19) 0.0233(8) Uani 1 1 d . . .
C37 C 0.7411(3) 0.30358(19) 0.20319(19) 0.0243(9) Uani 1 1 d . . .
C38 C 0.7539(3) 0.3384(2) 0.2638(2) 0.0357(11) Uani 1 1 d . . .
H38 H 0.7935 0.3344 0.3010 0.043 Uiso 1 1 calc R . .
C39 C 0.7070(4) 0.3790(3) 0.2679(2) 0.0421(13) Uani 1 1 d . . .
H39 H 0.7141 0.4031 0.3085 0.050 Uiso 1 1 calc R . .
C40 C 0.6493(3) 0.3850(2) 0.2132(2) 0.0337(11) Uani 1 1 d . . .
H40 H 0.6167 0.4125 0.2161 0.040 Uiso 1 1 calc R . .
C41 C 0.6405(3) 0.3500(2) 0.15469(19) 0.0249(9) Uani 1 1 d . . .
C42 C 0.5856(3) 0.35048(19) 0.09155(19) 0.0230(8) Uani 1 1 d . . .
C43 C 0.5345(3) 0.3887(2) 0.08175(19) 0.0260(9) Uani 1 1 d . . .
H43 H 0.5339 0.4179 0.1166 0.031 Uiso 1 1 calc R . .
C44 C 0.4842(3) 0.3832(2) 0.01941(19) 0.0237(8) Uani 1 1 d . . .
C45 C 0.4248(3) 0.4114(2) -0.0128(2) 0.0271(9) Uani 1 1 d . . .
H45 H 0.4087 0.4448 0.0063 0.033 Uiso 1 1 calc R . .
C46 C 0.3961(3) 0.3819(2) -0.0750(2) 0.0247(9) Uani 1 1 d . . .
C47 C 0.4870(3) 0.3376(2) -0.02868(18) 0.0247(9) Uani 1 1 d . . .
C48 C 0.5403(3) 0.3017(2) -0.01770(19) 0.0260(9) Uani 1 1 d . . .
H48 H 0.5421 0.2727 -0.0520 0.031 Uiso 1 1 calc R . .
C49 C 0.9610(3) 0.0636(2) 0.1884(2) 0.0275(9) Uani 1 1 d . . .
C50 C 0.9746(4) 0.0391(2) 0.1352(2) 0.0379(11) Uani 1 1 d . . .
H50 H 0.9600 0.0556 0.0995 0.045 Uiso 1 1 calc R . .
C51 C 1.0097(3) -0.0098(3) 0.1346(2) 0.0377(11) Uani 1 1 d . . .
H51 H 1.0192 -0.0259 0.0979 0.045 Uiso 1 1 calc R . .
C52 C 1.0194(3) -0.0104(2) 0.2346(2) 0.0304(10) Uani 1 1 d . . .
H52 H 1.0354 -0.0275 0.2698 0.037 Uiso 1 1 calc R . .
C53 C 0.9860(3) 0.0388(2) 0.2402(2) 0.0308(10) Uani 1 1 d . . .
H53 H 0.9800 0.0554 0.2783 0.037 Uiso 1 1 calc R . .
C54 C 0.3304(3) 0.38536(19) -0.13177(19) 0.0216(8) Uani 1 1 d . . .
C55 C 0.2897(3) 0.3335(2) -0.1873(2) 0.0284(9) Uani 1 1 d . . .
H55 H 0.3041 0.2949 -0.1898 0.034 Uiso 1 1 calc R . .
C56 C 0.2276(3) 0.3388(2) -0.2392(2) 0.0269(9) Uani 1 1 d . . .
H56 H 0.1988 0.3024 -0.2769 0.032 Uiso 1 1 calc R . .
C57 C 0.2470(3) 0.4424(2) -0.1847(2) 0.0288(9) Uani 1 1 d . . .
H57 H 0.2324 0.4809 -0.1836 0.035 Uiso 1 1 calc R . .
C58 C 0.3086(3) 0.4415(2) -0.1308(2) 0.0294(9) Uani 1 1 d . . .
H58 H 0.3359 0.4783 -0.0935 0.035 Uiso 1 1 calc R . .
C59 C 0.8046(3) 0.40448(19) 0.1038(2) 0.0261(9) Uani 1 1 d . . .
H59 H 0.7993 0.4133 0.1436 0.031 Uiso 1 1 calc R . .
C60 C 0.8517(3) 0.4546(2) 0.0869(2) 0.0321(10) Uani 1 1 d . . .
C61 C 0.9213(3) 0.5536(2) 0.0820(2) 0.0369(11) Uani 1 1 d . . .
C62 C 0.9116(4) 0.5088(2) 0.0293(3) 0.0411(12) Uani 1 1 d . . .
H62 H 0.9323 0.5190 -0.0025 0.049 Uiso 1 1 calc R . .
C63 C 0.8651(3) 0.4445(2) 0.0305(2) 0.0312(10) Uani 1 1 d . . .
C64 C 0.8283(3) 0.3799(2) -0.0093(2) 0.0326(10) Uani 1 1 d . . .
H64 H 0.8377 0.3699 -0.0474 0.039 Uiso 1 1 calc R . .
C65 C 0.7772(3) 0.3301(2) 0.0079(2) 0.0248(9) Uani 1 1 d . . .
C66 C 0.7258(3) 0.2613(2) -0.0328(2) 0.0249(9) Uani 1 1 d . . .
C67 C 0.7270(3) 0.2320(2) -0.0905(2) 0.0320(10) Uani 1 1 d . . .
H67 H 0.7659 0.2563 -0.1069 0.038 Uiso 1 1 calc R . .
C68 C 0.6710(3) 0.1674(2) -0.1232(2) 0.0376(11) Uani 1 1 d . . .
H68 H 0.6711 0.1465 -0.1624 0.045 Uiso 1 1 calc R . .
C69 C 0.6139(3) 0.1326(2) -0.0989(2) 0.0335(10) Uani 1 1 d . . .
H69 H 0.5746 0.0880 -0.1214 0.040 Uiso 1 1 calc R . .
C70 C 0.6152(3) 0.1637(2) -0.0417(2) 0.0246(8) Uani 1 1 d . . .
C71 C 0.5586(3) 0.1369(2) -0.00880(19) 0.0231(8) Uani 1 1 d . . .
C72 C 0.4896(3) 0.0765(2) -0.0346(2) 0.0248(9) Uani 1 1 d . . .
H72 H 0.4768 0.0478 -0.0747 0.030 Uiso 1 1 calc R . .
C73 C 0.4383(3) 0.0589(2) 0.0008(2) 0.0256(9) Uani 1 1 d . . .
C74 C 0.3620(3) 0.0043(2) -0.0073(2) 0.0284(9) Uani 1 1 d . . .
H74 H 0.3287 -0.0341 -0.0430 0.034 Uiso 1 1 calc R . .
C75 C 0.3468(3) 0.0186(2) 0.0466(2) 0.0264(9) Uani 1 1 d . . .
C76 C 0.4632(3) 0.1037(2) 0.0591(2) 0.0270(9) Uani 1 1 d . . .
C77 C 0.5313(3) 0.1640(2) 0.08299(19) 0.0265(9) Uani 1 1 d . . .
H77 H 0.5442 0.1933 0.1228 0.032 Uiso 1 1 calc R . .
C78 C 0.9542(3) 0.6260(2) 0.1036(2) 0.0358(11) Uani 1 1 d . . .
C79 C 0.9335(4) 0.6603(2) 0.1492(2) 0.0450(13) Uani 1 1 d . . .
H79 H 0.8998 0.6369 0.1693 0.054 Uiso 1 1 calc R . .
C80 C 0.9633(4) 0.7289(2) 0.1643(2) 0.0433(13) Uani 1 1 d . . .
H80 H 0.9496 0.7519 0.1956 0.052 Uiso 1 1 calc R . .
C81 C 1.0286(3) 0.7314(2) 0.0934(3) 0.0397(12) Uani 1 1 d . . .
H81 H 1.0616 0.7561 0.0736 0.048 Uiso 1 1 calc R . .
C82 C 1.0018(4) 0.6627(2) 0.0752(3) 0.0440(13) Uani 1 1 d . . .
H82 H 1.0161 0.6411 0.0434 0.053 Uiso 1 1 calc R . .
C83 C 0.2833(3) -0.0173(2) 0.0690(2) 0.0259(9) Uani 1 1 d . . .
C84 C 0.3033(3) -0.0060(2) 0.1336(2) 0.0327(10) Uani 1 1 d . . .
H84 H 0.3575 0.0267 0.1642 0.039 Uiso 1 1 calc R . .
C85 C 0.2404(3) -0.0446(2) 0.1517(2) 0.0335(10) Uani 1 1 d . . .
H85 H 0.2549 -0.0379 0.1960 0.040 Uiso 1 1 calc R . .
C86 C 0.1444(3) -0.0989(2) 0.0503(2) 0.0311(10) Uani 1 1 d . . .
H86 H 0.0890 -0.1311 0.0209 0.037 Uiso 1 1 calc R . .
C87 C 0.2015(3) -0.0643(2) 0.0267(2) 0.0314(10) Uani 1 1 d . . .
H87 H 0.1853 -0.0725 -0.0178 0.038 Uiso 1 1 calc R . .
C88 C 1.5677(3) 0.6747(2) 0.58107(19) 0.0252(9) Uani 1 1 d . . .
H88 H 1.5871 0.7030 0.6227 0.030 Uiso 1 1 calc R . .
C89 C 1.4976(3) 0.6149(2) 0.5589(2) 0.0264(9) Uani 1 1 d . . .
C90 C 1.3822(3) 0.5324(2) 0.5483(2) 0.0338(10) Uani 1 1 d . . .
C91 C 1.3905(3) 0.5184(2) 0.4924(2) 0.0351(11) Uani 1 1 d . . .
H91 H 1.3536 0.4807 0.4565 0.042 Uiso 1 1 calc R . .
C92 C 1.4658(3) 0.5716(2) 0.4982(2) 0.0319(10) Uani 1 1 d . . .
C93 C 1.5103(3) 0.5896(2) 0.4590(2) 0.0337(10) Uani 1 1 d . . .
H93 H 1.4925 0.5615 0.4174 0.040 Uiso 1 1 calc R . .
C94 C 1.5807(3) 0.6496(2) 0.48297(19) 0.0255(9) Uani 1 1 d . . .
C95 C 1.6321(3) 0.67619(19) 0.44739(19) 0.0241(8) Uani 1 1 d . . .
C96 C 1.6223(3) 0.6444(2) 0.3870(2) 0.0372(11) Uani 1 1 d . . .
H96 H 1.5808 0.6003 0.3647 0.045 Uiso 1 1 calc R . .
C97 C 1.6756(4) 0.6796(3) 0.3602(2) 0.0421(12) Uani 1 1 d . . .
H97 H 1.6712 0.6588 0.3193 0.051 Uiso 1 1 calc R . .
C98 C 1.7355(3) 0.7450(2) 0.3924(2) 0.0330(10) Uani 1 1 d . . .
H98 H 1.7711 0.7692 0.3738 0.040 Uiso 1 1 calc R . .
C99 C 1.7410(3) 0.7732(2) 0.4522(2) 0.0232(8) Uani 1 1 d . . .
C100 C 1.7934(3) 0.84222(19) 0.49241(19) 0.0221(8) Uani 1 1 d . . .
C101 C 1.8394(3) 0.8910(2) 0.4722(2) 0.0257(9) Uani 1 1 d . . .
H101 H 1.8458 0.8804 0.4330 0.031 Uiso 1 1 calc R . .
C102 C 1.8759(3) 0.9560(2) 0.5112(2) 0.0272(9) Uani 1 1 d . . .
C103 C 1.9176(3) 1.0205(2) 0.5067(2) 0.0304(10) Uani 1 1 d . . .
H103 H 1.9341 1.0307 0.4731 0.037 Uiso 1 1 calc R . .
C104 C 1.9289(3) 1.0642(2) 0.5601(2) 0.0315(10) Uani 1 1 d . . .
C105 C 1.8667(3) 0.96687(19) 0.5691(2) 0.0250(9) Uani 1 1 d . . .
C106 C 1.8234(3) 0.9167(2) 0.58861(19) 0.0238(8) Uani 1 1 d . . .
H106 H 1.8200 0.9262 0.6290 0.029 Uiso 1 1 calc R . .
C107 C 1.3198(3) 0.4962(2) 0.5718(2) 0.0327(10) Uani 1 1 d . . .
C108 C 1.3397(3) 0.5040(2) 0.6356(2) 0.0329(10) Uani 1 1 d . . .
H108 H 1.3954 0.5345 0.6664 0.039 Uiso 1 1 calc R . .
C109 C 1.2769(3) 0.4664(2) 0.6542(2) 0.0342(10) Uani 1 1 d . . .
H109 H 1.2917 0.4704 0.6981 0.041 Uiso 1 1 calc R . .
C110 C 1.1781(3) 0.4182(2) 0.5512(2) 0.0379(11) Uani 1 1 d . . .
H110 H 1.1214 0.3883 0.5215 0.046 Uiso 1 1 calc R . .
C111 C 1.2367(3) 0.4521(2) 0.5290(2) 0.0382(11) Uani 1 1 d . . .
H111 H 1.2207 0.4456 0.4846 0.046 Uiso 1 1 calc R . .
C112 C 1.9647(3) 1.1372(2) 0.5835(2) 0.0310(10) Uani 1 1 d . . .
C113 C 1.9619(3) 1.1702(2) 0.6372(2) 0.0398(12) Uani 1 1 d . . .
H113 H 1.9362 1.1462 0.6611 0.048 Uiso 1 1 calc R . .
C114 C 1.9969(4) 1.2390(2) 0.6568(2) 0.0405(12) Uani 1 1 d . . .
H114 H 1.9944 1.2616 0.6945 0.049 Uiso 1 1 calc R . .
C115 C 2.0361(3) 1.2427(2) 0.5724(2) 0.0323(10) Uani 1 1 d . . .
H115 H 2.0621 1.2680 0.5494 0.039 Uiso 1 1 calc R . .
C116 C 2.0026(3) 1.1744(2) 0.5494(2) 0.0319(10) Uani 1 1 d . . .
H116 H 2.0051 1.1530 0.5114 0.038 Uiso 1 1 calc R . .
P1 P 0.50043(8) 0.00953(6) 0.70571(6) 0.0399(3) Uani 1 1 d D . .
F1 F 0.49147(18) 0.01626(13) 0.63674(10) 0.0496(8) Uani 1 1 d D . .
F2 F 0.39988(14) -0.00277(16) 0.68769(14) 0.0683(11) Uani 1 1 d D . .
F3 F 0.51036(19) 0.00232(14) 0.77447(10) 0.0566(9) Uani 1 1 d D . .
F4 F 0.60156(14) 0.02071(14) 0.72342(14) 0.0584(9) Uani 1 1 d D . .
F5 F 0.52645(19) 0.08708(10) 0.73136(13) 0.0644(10) Uani 1 1 d D . .
F6 F 0.4756(2) -0.06856(10) 0.68011(13) 0.0635(10) Uani 1 1 d D . .
P2 P 0.88672(9) 0.29198(7) 0.43336(6) 0.0496(4) Uani 1 1 d D . .
F7 F 0.8206(5) 0.3252(5) 0.4433(3) 0.125(3) Uani 0.76(2) 1 d PDU A 1
F8 F 0.9634(4) 0.3457(3) 0.4956(3) 0.0852(18) Uani 0.76(2) 1 d PDU A 1
F9 F 0.9532(5) 0.2583(5) 0.4237(3) 0.105(3) Uani 0.76(2) 1 d PDU A 1
F10 F 0.8105(6) 0.2392(7) 0.3700(6) 0.088(3) Uani 0.76(2) 1 d PDU A 1
F11 F 0.9110(6) 0.3381(4) 0.3913(4) 0.080(2) Uani 0.76(2) 1 d PDU A 1
F12 F 0.8623(6) 0.2443(4) 0.4746(4) 0.116(3) Uani 0.76(2) 1 d PDU A 1
F7A F 0.8485(16) 0.3492(9) 0.4387(11) 0.125(5) Uani 0.24(2) 1 d PDU A 2
F8A F 0.9741(10) 0.3381(11) 0.4933(9) 0.086(4) Uani 0.24(2) 1 d PDU A 2
F9A F 0.9249(16) 0.2349(9) 0.4280(11) 0.111(4) Uani 0.24(2) 1 d PDU A 2
F10A F 0.7973(18) 0.2447(17) 0.375(2) 0.076(4) Uani 0.24(2) 1 d PDU A 2
F11A F 0.9287(17) 0.3212(14) 0.3877(12) 0.067(4) Uani 0.24(2) 1 d PDU A 2
F12A F 0.8442(17) 0.2626(14) 0.4788(12) 0.127(5) Uani 0.24(2) 1 d PDU A 2
P3 P 0.17066(10) 0.12023(7) 0.71720(7) 0.0534(4) Uani 1 1 d D . .
F13 F 0.1988(8) 0.0851(4) 0.6662(4) 0.082(2) Uani 0.369(12) 1 d PDU B 1
F14 F 0.0706(3) 0.0749(3) 0.6752(5) 0.081(3) Uani 0.369(12) 1 d PDU B 1
F15 F 0.1435(9) 0.1557(4) 0.7686(4) 0.090(2) Uani 0.369(12) 1 d PDU B 1
F16 F 0.2713(3) 0.1655(3) 0.7593(5) 0.088(3) Uani 0.369(12) 1 d PDU B 1
F13A F 0.2364(5) 0.1063(3) 0.6871(3) 0.0781(17) Uani 0.631(12) 1 d PDU B 2
F14A F 0.0902(4) 0.06461(18) 0.6576(2) 0.090(2) Uani 0.631(12) 1 d PDU B 2
F15A F 0.1037(5) 0.1336(3) 0.7462(4) 0.0812(17) Uani 0.631(12) 1 d PDU B 2
F16A F 0.2508(4) 0.17533(18) 0.7765(2) 0.087(2) Uani 0.631(12) 1 d PDU B 2
F17 F 0.1623(2) 0.17454(14) 0.68090(15) 0.0768(12) Uani 1 1 d D B .
F18 F 0.1791(2) 0.06554(15) 0.75314(16) 0.0930(14) Uani 1 1 d D B .
P4 P 0.45246(14) 0.24961(9) 0.23221(10) 0.0770(6) Uani 1 1 d D . .
F19 F 0.4579(4) 0.2539(3) 0.16548(18) 0.120(2) Uani 0.726(4) 1 d PDU C 1
F20 F 0.3531(2) 0.2444(3) 0.2039(3) 0.125(2) Uani 0.726(4) 1 d PDU C 1
F21 F 0.4462(4) 0.2453(2) 0.29780(17) 0.113(2) Uani 0.726(4) 1 d PDU C 1
F22 F 0.5513(2) 0.2548(2) 0.2592(3) 0.110(2) Uani 0.726(4) 1 d PDU C 1
F23 F 0.4198(3) 0.17086(13) 0.2080(3) 0.112(2) Uani 0.726(4) 1 d PDU C 1
F24 F 0.4849(3) 0.32840(13) 0.2554(3) 0.109(2) Uani 0.726(4) 1 d PDU C 1
F19A F 0.4408(8) 0.3049(5) 0.1982(5) 0.115(3) Uani 0.274(4) 1 d PDU C 2
F20A F 0.3869(7) 0.2600(6) 0.2639(6) 0.115(3) Uani 0.274(4) 1 d PDU C 2
F21A F 0.4646(8) 0.1941(5) 0.2666(5) 0.117(3) Uani 0.274(4) 1 d PDU C 2
F22A F 0.5188(7) 0.2392(6) 0.2013(6) 0.107(3) Uani 0.274(4) 1 d PDU C 2
F23A F 0.3725(6) 0.1941(5) 0.1729(4) 0.122(3) Uani 0.274(4) 1 d PDU C 2
F24A F 0.5329(5) 0.3049(5) 0.2920(4) 0.118(3) Uani 0.274(4) 1 d PDU C 2
P5 P 0.47830(10) 0.51533(7) 0.20379(8) 0.0571(4) Uani 1 1 d D . .
F25 F 0.57794(17) 0.5208(2) 0.22645(18) 0.1031(17) Uani 1 1 d D . .
F26 F 0.4775(2) 0.51951(16) 0.13612(12) 0.0745(11) Uani 1 1 d D . .
F27 F 0.37951(16) 0.5094(2) 0.18179(17) 0.1106(19) Uani 1 1 d D . .
F28 F 0.4802(2) 0.51108(17) 0.27219(12) 0.0855(13) Uani 1 1 d D . .
F29 F 0.5115(3) 0.59391(11) 0.22835(17) 0.121(2) Uani 1 1 d D . .
F30 F 0.4470(3) 0.43667(11) 0.18031(17) 0.1019(17) Uani 1 1 d D . .
P6 P 0.00786(11) 0.30764(12) 0.09495(8) 0.0817(7) Uani 1 1 d D . .
F31 F 0.0619(2) 0.2822(2) 0.05926(17) 0.146(3) Uani 1 1 d D . .
F32 F 0.0157(3) 0.36760(17) 0.06480(17) 0.1142(19) Uani 1 1 d D . .
F33 F -0.04627(19) 0.33228(17) 0.13076(13) 0.0713(11) Uani 1 1 d D . .
F34 F 0.0009(2) 0.24759(17) 0.12568(17) 0.0968(15) Uani 1 1 d D . .
F35 F -0.08109(19) 0.26262(18) 0.03573(13) 0.1014(17) Uani 1 1 d D . .
F36 F 0.09684(17) 0.3526(2) 0.15422(14) 0.123(2) Uani 1 1 d D . .

loop_
_atom_site_aniso_label
_atom_site_aniso_U_11
_atom_site_aniso_U_22
_atom_site_aniso_U_33
_atom_site_aniso_U_23
_atom_site_aniso_U_13
_atom_site_aniso_U_12
Ag1 0.03095(19) 0.02289(17) 0.0357(2) 0.01221(14) 0.01158(15) 0.01402(14)
Ag2 0.03032(19) 0.02075(17) 0.0389(2) 0.01234(14) 0.00703(15) 0.01265(14)
Fe1 0.0241(3) 0.0124(3) 0.0165(3) 0.0005(2) 0.0027(2) 0.0103(2)
Fe2 0.0225(3) 0.0134(3) 0.0158(3) 0.0020(2) 0.0055(2) 0.0102(2)
O1 0.0402(18) 0.0249(15) 0.0233(15) 0.0047(12) 0.0048(14) 0.0242(14)
O2 0.0276(16) 0.0313(16) 0.0201(14) 0.0053(12) 0.0051(12) 0.0195(13)
O3 0.0382(18) 0.0328(16) 0.0247(15) 0.0089(13) 0.0072(14) 0.0257(14)
O4 0.0319(17) 0.0311(16) 0.0205(14) 0.0055(12) 0.0039(13) 0.0225(14)
O5 0.0409(19) 0.0174(14) 0.0321(17) 0.0017(13) 0.0118(15) 0.0057(13)
O6 0.0437(19) 0.0208(14) 0.0232(15) 0.0022(12) 0.0171(14) 0.0042(13)
O7 0.0419(19) 0.0216(15) 0.0268(16) 0.0008(13) 0.0175(15) 0.0049(14)
O8 0.0375(18) 0.0158(14) 0.0331(17) 0.0043(12) 0.0186(14) 0.0057(13)
N1 0.0289(19) 0.0182(16) 0.0211(17) 0.0047(14) 0.0072(15) 0.0124(14)
N2 0.0224(17) 0.0157(15) 0.0185(16) 0.0032(13) 0.0054(14) 0.0064(13)
N3 0.0247(18) 0.0204(16) 0.0174(16) 0.0021(13) 0.0088(14) 0.0128(14)
N4 0.041(2) 0.033(2) 0.040(2) 0.0146(18) 0.0121(19) 0.0260(19)
N5 0.0261(19) 0.034(2) 0.0259(18) 0.0115(16) 0.0098(16) 0.0169(16)
N6 0.0230(17) 0.0144(15) 0.0178(16) -0.0002(13) 0.0017(14) 0.0074(13)
N7 0.0253(18) 0.0123(15) 0.0222(17) 0.0024(13) 0.0048(14) 0.0087(13)
N8 0.0270(18) 0.0183(16) 0.0182(16) 0.0018(13) 0.0028(14) 0.0130(14)
N9 0.034(2) 0.0297(19) 0.033(2) 0.0156(16) 0.0141(17) 0.0220(17)
N10 0.029(2) 0.0289(19) 0.0258(18) 0.0101(15) 0.0087(16) 0.0193(16)
N11 0.0283(19) 0.0203(17) 0.0245(18) 0.0034(14) 0.0052(15) 0.0151(15)
N12 0.0227(17) 0.0177(16) 0.0248(17) 0.0055(14) 0.0069(14) 0.0124(14)
N13 0.0259(18) 0.0164(16) 0.0173(16) -0.0004(13) 0.0020(14) 0.0094(14)
N14 0.038(2) 0.0203(18) 0.031(2) 0.0009(15) 0.0098(18) 0.0021(16)
N15 0.037(2) 0.029(2) 0.0263(19) -0.0022(16) 0.0141(17) 0.0083(17)
N16 0.032(2) 0.0189(16) 0.0200(17) 0.0032(13) 0.0089(15) 0.0149(15)
N17 0.0228(17) 0.0156(15) 0.0210(16) 0.0010(13) 0.0052(14) 0.0126(13)
N18 0.0206(17) 0.0152(15) 0.0202(16) 0.0026(13) 0.0050(14) 0.0080(13)
N19 0.037(2) 0.0198(18) 0.037(2) 0.0014(16) 0.0156(18) 0.0040(16)
N20 0.030(2) 0.0225(18) 0.034(2) 0.0106(16) 0.0042(17) 0.0054(16)
C1 0.034(2) 0.0173(19) 0.022(2) 0.0016(16) 0.0070(18) 0.0169(17)
C2 0.033(2) 0.020(2) 0.027(2) 0.0033(17) 0.0093(19) 0.0159(18)
C3 0.032(2) 0.029(2) 0.027(2) 0.0069(19) -0.0014(19) 0.0168(19)
C4 0.035(3) 0.034(2) 0.026(2) 0.0081(19) 0.0033(19) 0.022(2)
C5 0.029(2) 0.023(2) 0.024(2) 0.0054(17) 0.0030(18) 0.0148(18)
C6 0.034(2) 0.023(2) 0.022(2) 0.0004(17) 0.0060(18) 0.0152(18)
C7 0.025(2) 0.0171(18) 0.0173(19) -0.0032(15) 0.0030(16) 0.0084(16)
C8 0.026(2) 0.0172(18) 0.022(2) 0.0050(16) 0.0063(17) 0.0094(16)
C9 0.037(3) 0.031(2) 0.019(2) -0.0003(17) 0.0047(19) 0.019(2)
C10 0.050(3) 0.035(2) 0.019(2) 0.0021(19) 0.010(2) 0.025(2)
C11 0.039(3) 0.027(2) 0.019(2) -0.0026(17) 0.0087(19) 0.019(2)
C12 0.027(2) 0.0185(19) 0.0176(19) 0.0029(15) 0.0087(17) 0.0106(16)
C13 0.025(2) 0.0149(18) 0.0193(19) 0.0015(15) 0.0064(16) 0.0093(16)
C14 0.030(2) 0.023(2) 0.0205(19) 0.0016(16) 0.0111(18) 0.0155(17)
C15 0.027(2) 0.022(2) 0.027(2) 0.0073(17) 0.0118(18) 0.0137(17)
C16 0.027(2) 0.031(2) 0.028(2) 0.0072(18) 0.0098(18) 0.0181(19)
C17 0.025(2) 0.024(2) 0.030(2) 0.0094(17) 0.0125(18) 0.0131(17)
C18 0.024(2) 0.023(2) 0.0195(19) 0.0019(16) 0.0043(17) 0.0108(17)
C19 0.030(2) 0.024(2) 0.0209(19) 0.0050(16) 0.0106(18) 0.0167(18)
C20 0.027(2) 0.023(2) 0.038(3) 0.0114(19) 0.003(2) 0.0121(18)
C21 0.052(3) 0.035(3) 0.036(3) 0.015(2) 0.014(2) 0.029(2)
C22 0.072(4) 0.045(3) 0.038(3) 0.020(2) 0.025(3) 0.044(3)
C23 0.054(3) 0.039(3) 0.037(3) 0.017(2) 0.005(2) 0.031(3)
C24 0.054(3) 0.034(3) 0.031(2) 0.006(2) 0.008(2) 0.030(2)
C25 0.019(2) 0.029(2) 0.026(2) 0.0123(17) 0.0110(17) 0.0117(17)
C26 0.039(3) 0.038(3) 0.035(2) 0.008(2) 0.012(2) 0.031(2)
C27 0.044(3) 0.035(2) 0.025(2) 0.0078(19) 0.012(2) 0.027(2)
C28 0.034(2) 0.031(2) 0.032(2) 0.0076(19) 0.013(2) 0.022(2)
C29 0.028(2) 0.030(2) 0.026(2) 0.0043(18) 0.0080(18) 0.0153(19)
C30 0.033(2) 0.026(2) 0.024(2) 0.0084(17) 0.0067(19) 0.0193(19)
C31 0.033(2) 0.021(2) 0.026(2) 0.0044(17) 0.0080(19) 0.0175(18)
C32 0.031(2) 0.025(2) 0.026(2) 0.0096(17) 0.0067(18) 0.0157(18)
C33 0.034(2) 0.026(2) 0.027(2) 0.0067(18) 0.0054(19) 0.0194(19)
C34 0.031(2) 0.023(2) 0.024(2) 0.0071(17) 0.0066(18) 0.0146(18)
C35 0.031(2) 0.0185(19) 0.020(2) 0.0030(16) 0.0024(17) 0.0117(17)
C36 0.028(2) 0.0151(18) 0.022(2) 0.0047(16) 0.0059(17) 0.0068(16)
C37 0.029(2) 0.0173(19) 0.020(2) 0.0016(16) 0.0021(17) 0.0090(17)
C38 0.049(3) 0.037(3) 0.020(2) 0.0017(19) 0.005(2) 0.027(2)
C39 0.065(4) 0.041(3) 0.020(2) -0.002(2) 0.006(2) 0.036(3)
C40 0.051(3) 0.029(2) 0.025(2) 0.0040(19) 0.010(2) 0.029(2)
C41 0.033(2) 0.0188(19) 0.021(2) 0.0036(16) 0.0054(18) 0.0148(17)
C42 0.028(2) 0.0173(18) 0.0198(19) 0.0001(15) 0.0042(17) 0.0116(16)
C43 0.031(2) 0.023(2) 0.020(2) -0.0010(16) 0.0039(18) 0.0158(18)
C44 0.029(2) 0.022(2) 0.021(2) 0.0050(16) 0.0078(17) 0.0149(17)
C45 0.029(2) 0.024(2) 0.029(2) 0.0062(18) 0.0085(19) 0.0171(18)
C46 0.023(2) 0.027(2) 0.030(2) 0.0121(18) 0.0098(18) 0.0168(17)
C47 0.028(2) 0.029(2) 0.0154(18) 0.0042(16) 0.0032(17) 0.0148(18)
C48 0.029(2) 0.025(2) 0.0158(19) -0.0012(16) -0.0023(17) 0.0147(18)
C49 0.030(2) 0.027(2) 0.028(2) 0.0088(18) 0.0068(19) 0.0172(18)
C50 0.052(3) 0.043(3) 0.039(3) 0.026(2) 0.023(2) 0.033(2)
C51 0.050(3) 0.048(3) 0.033(2) 0.019(2) 0.020(2) 0.034(3)
C52 0.036(3) 0.031(2) 0.035(2) 0.018(2) 0.015(2) 0.021(2)
C53 0.036(3) 0.036(2) 0.028(2) 0.0116(19) 0.013(2) 0.024(2)
C54 0.021(2) 0.0220(19) 0.025(2) 0.0092(16) 0.0091(17) 0.0111(16)
C55 0.033(2) 0.029(2) 0.026(2) 0.0091(18) 0.0060(19) 0.0210(19)
C56 0.031(2) 0.029(2) 0.022(2) 0.0058(17) 0.0083(18) 0.0157(19)
C57 0.032(2) 0.025(2) 0.030(2) 0.0082(18) 0.0056(19) 0.0180(19)
C58 0.032(2) 0.021(2) 0.032(2) 0.0031(18) 0.0067(19) 0.0135(18)
C59 0.029(2) 0.0156(19) 0.024(2) -0.0007(16) 0.0022(18) 0.0074(17)
C60 0.035(3) 0.021(2) 0.028(2) -0.0023(18) 0.003(2) 0.0096(19)
C61 0.042(3) 0.019(2) 0.044(3) 0.003(2) 0.015(2) 0.009(2)
C62 0.044(3) 0.036(3) 0.044(3) 0.007(2) 0.025(2) 0.010(2)
C63 0.030(2) 0.019(2) 0.039(3) 0.0032(18) 0.015(2) 0.0040(18)
C64 0.035(3) 0.027(2) 0.037(3) 0.0006(19) 0.017(2) 0.013(2)
C65 0.024(2) 0.022(2) 0.029(2) 0.0049(17) 0.0095(18) 0.0125(17)
C66 0.029(2) 0.0175(19) 0.026(2) 0.0001(16) 0.0073(18) 0.0142(17)
C67 0.034(3) 0.027(2) 0.037(3) 0.0033(19) 0.021(2) 0.0107(19)
C68 0.047(3) 0.026(2) 0.039(3) -0.004(2) 0.026(2) 0.010(2)
C69 0.034(3) 0.024(2) 0.038(3) -0.0050(19) 0.019(2) 0.0061(19)
C70 0.025(2) 0.022(2) 0.026(2) 0.0019(17) 0.0088(18) 0.0110(17)
C71 0.025(2) 0.0197(19) 0.022(2) -0.0010(16) 0.0094(17) 0.0095(17)
C72 0.031(2) 0.0176(19) 0.023(2) -0.0024(16) 0.0126(18) 0.0074(17)
C73 0.032(2) 0.0192(19) 0.024(2) 0.0008(16) 0.0134(18) 0.0081(17)
C74 0.036(3) 0.023(2) 0.023(2) -0.0020(17) 0.0146(19) 0.0084(18)
C75 0.035(2) 0.0186(19) 0.024(2) 0.0015(16) 0.0139(19) 0.0094(18)
C76 0.041(3) 0.025(2) 0.021(2) 0.0088(17) 0.0157(19) 0.0157(19)
C77 0.042(3) 0.0166(19) 0.0169(19) 0.0021(16) 0.0098(18) 0.0086(18)
C78 0.036(3) 0.023(2) 0.038(3) 0.002(2) 0.012(2) 0.0032(19)
C79 0.064(4) 0.021(2) 0.040(3) -0.001(2) 0.027(3) 0.001(2)
C80 0.060(3) 0.026(2) 0.039(3) 0.001(2) 0.031(3) 0.003(2)
C81 0.046(3) 0.031(2) 0.048(3) 0.014(2) 0.029(3) 0.009(2)
C82 0.050(3) 0.026(2) 0.057(3) 0.003(2) 0.032(3) 0.009(2)
C83 0.039(3) 0.020(2) 0.026(2) 0.0072(17) 0.020(2) 0.0142(18)
C84 0.045(3) 0.024(2) 0.025(2) 0.0038(18) 0.016(2) 0.007(2)
C85 0.053(3) 0.026(2) 0.026(2) 0.0067(19) 0.023(2) 0.012(2)
C86 0.036(3) 0.029(2) 0.027(2) 0.0060(18) 0.016(2) 0.0083(19)
C87 0.039(3) 0.030(2) 0.025(2) 0.0014(18) 0.016(2) 0.012(2)
C88 0.032(2) 0.022(2) 0.0187(19) -0.0004(16) 0.0088(18) 0.0110(18)
C89 0.033(2) 0.022(2) 0.024(2) 0.0049(17) 0.0149(19) 0.0085(18)
C90 0.037(3) 0.021(2) 0.032(2) -0.0012(18) 0.009(2) 0.0063(19)
C91 0.042(3) 0.024(2) 0.027(2) -0.0043(18) 0.014(2) 0.002(2)
C92 0.042(3) 0.020(2) 0.025(2) -0.0033(17) 0.011(2) 0.0073(19)
C93 0.038(3) 0.027(2) 0.029(2) -0.0017(19) 0.016(2) 0.004(2)
C94 0.034(2) 0.0177(19) 0.021(2) -0.0007(16) 0.0084(18) 0.0109(17)
C95 0.029(2) 0.0169(19) 0.024(2) 0.0009(16) 0.0100(18) 0.0097(17)
C96 0.043(3) 0.025(2) 0.031(2) -0.0048(19) 0.017(2) -0.001(2)
C97 0.051(3) 0.038(3) 0.031(3) -0.004(2) 0.022(2) 0.011(2)
C98 0.043(3) 0.028(2) 0.029(2) 0.0029(19) 0.019(2) 0.013(2)
C99 0.022(2) 0.024(2) 0.027(2) 0.0072(17) 0.0088(17) 0.0129(17)
C100 0.025(2) 0.0210(19) 0.0212(19) 0.0024(16) 0.0080(17) 0.0132(17)
C101 0.032(2) 0.024(2) 0.026(2) 0.0052(17) 0.0154(19) 0.0137(18)
C102 0.029(2) 0.032(2) 0.027(2) 0.0097(18) 0.0137(19) 0.0162(19)
C103 0.034(2) 0.024(2) 0.034(2) 0.0092(19) 0.016(2) 0.0091(19)
C104 0.032(2) 0.025(2) 0.039(3) 0.0116(19) 0.019(2) 0.0058(19)
C105 0.025(2) 0.0144(18) 0.032(2) 0.0003(16) 0.0119(18) 0.0054(16)
C106 0.027(2) 0.023(2) 0.021(2) 0.0024(16) 0.0085(17) 0.0126(17)
C107 0.037(3) 0.020(2) 0.034(2) -0.0020(18) 0.013(2) 0.0073(19)
C108 0.035(3) 0.024(2) 0.032(2) -0.0018(18) 0.014(2) 0.0046(19)
C109 0.042(3) 0.027(2) 0.029(2) -0.0016(19) 0.015(2) 0.011(2)
C110 0.034(3) 0.033(3) 0.035(3) 0.001(2) 0.008(2) 0.008(2)
C111 0.040(3) 0.031(2) 0.034(3) 0.007(2) 0.013(2) 0.004(2)
C112 0.036(3) 0.021(2) 0.038(3) 0.0087(19) 0.019(2) 0.0078(19)
C113 0.045(3) 0.027(2) 0.042(3) 0.010(2) 0.022(2) 0.002(2)
C114 0.059(3) 0.027(2) 0.035(3) 0.007(2) 0.019(2) 0.014(2)
C115 0.034(2) 0.021(2) 0.040(3) 0.0138(19) 0.013(2) 0.0075(18)
C116 0.034(3) 0.028(2) 0.035(2) 0.0104(19) 0.015(2) 0.0114(19)
P1 0.0389(7) 0.0343(7) 0.0435(7) -0.0014(6) 0.0196(6) 0.0129(6)
F1 0.0520(19) 0.0507(18) 0.0466(18) 0.0108(15) 0.0191(16) 0.0220(16)
F2 0.0413(19) 0.088(3) 0.063(2) -0.005(2) 0.0227(18) 0.0191(19)
F3 0.057(2) 0.062(2) 0.0503(19) 0.0072(16) 0.0289(17) 0.0179(17)
F4 0.052(2) 0.071(2) 0.073(2) 0.0315(19) 0.0325(18) 0.0362(18)
F5 0.073(2) 0.0388(18) 0.063(2) -0.0062(16) 0.0080(19) 0.0287(17)
F6 0.096(3) 0.0370(17) 0.066(2) 0.0039(16) 0.055(2) 0.0183(18)
P2 0.0455(8) 0.0590(9) 0.0374(7) 0.0159(7) 0.0107(6) 0.0154(7)
F7 0.045(5) 0.125(7) 0.175(6) -0.017(5) 0.032(4) 0.036(5)
F8 0.059(3) 0.093(4) 0.064(3) -0.014(3) 0.003(2) 0.019(3)
F9 0.116(6) 0.101(6) 0.152(6) 0.058(5) 0.087(5) 0.064(5)
F10 0.080(4) 0.090(4) 0.051(4) 0.006(3) 0.018(4) -0.007(3)
F11 0.057(4) 0.085(5) 0.088(3) 0.056(4) 0.008(3) 0.017(3)
F12 0.096(5) 0.156(7) 0.089(4) 0.078(5) 0.028(4) 0.023(4)
F7A 0.044(7) 0.129(8) 0.174(7) -0.015(7) 0.033(6) 0.038(7)
F8A 0.062(5) 0.091(5) 0.064(5) -0.008(5) 0.000(5) 0.018(5)
F9A 0.119(8) 0.105(8) 0.153(7) 0.054(6) 0.081(7) 0.065(7)
F10A 0.070(6) 0.088(6) 0.044(5) 0.005(4) 0.026(5) -0.000(5)
F11A 0.048(6) 0.080(7) 0.079(5) 0.051(5) 0.017(5) 0.025(5)
F12A 0.103(7) 0.165(8) 0.092(6) 0.073(6) 0.027(5) 0.017(6)
P3 0.0664(11) 0.0450(8) 0.0612(10) 0.0259(8) 0.0337(9) 0.0227(8)
F13 0.076(4) 0.086(4) 0.087(4) 0.016(4) 0.031(4) 0.043(4)
F14 0.068(4) 0.080(4) 0.104(4) 0.029(4) 0.037(4) 0.036(3)
F15 0.095(4) 0.078(4) 0.094(4) 0.019(4) 0.044(4) 0.026(4)
F16 0.089(4) 0.073(4) 0.094(4) 0.014(4) 0.023(4) 0.040(4)
F13A 0.074(4) 0.089(4) 0.080(4) 0.020(3) 0.032(3) 0.044(3)
F14A 0.071(3) 0.082(3) 0.110(4) 0.015(3) 0.017(3) 0.044(3)
F15A 0.080(4) 0.083(3) 0.099(4) 0.040(3) 0.053(3) 0.029(3)
F16A 0.097(4) 0.061(3) 0.093(4) 0.010(3) 0.024(3) 0.038(3)
F17 0.091(3) 0.083(3) 0.100(3) 0.063(2) 0.061(3) 0.045(2)
F18 0.113(4) 0.085(3) 0.105(3) 0.064(3) 0.048(3) 0.044(3)
P4 0.0863(15) 0.0557(11) 0.0956(15) 0.0008(10) 0.0603(13) 0.0200(10)
F19 0.127(5) 0.102(4) 0.150(5) 0.036(4) 0.089(4) 0.030(4)
F20 0.124(5) 0.104(4) 0.134(5) 0.008(4) 0.060(4) 0.029(4)
F21 0.140(5) 0.092(4) 0.107(4) 0.005(3) 0.085(4) 0.018(4)
F22 0.096(4) 0.092(4) 0.170(5) 0.032(4) 0.079(4) 0.046(3)
F23 0.135(5) 0.077(4) 0.128(5) -0.003(3) 0.084(4) 0.028(3)
F24 0.112(4) 0.070(3) 0.169(5) 0.029(4) 0.080(4) 0.045(3)
F19A 0.121(5) 0.086(4) 0.161(6) 0.037(5) 0.080(5) 0.042(4)
F20A 0.129(6) 0.099(5) 0.117(5) 0.002(4) 0.079(5) 0.025(4)
F21A 0.140(5) 0.087(4) 0.122(5) 0.009(4) 0.078(5) 0.021(4)
F22A 0.106(5) 0.091(4) 0.158(6) 0.029(5) 0.090(5) 0.046(4)
F23A 0.130(6) 0.093(5) 0.132(5) 0.000(4) 0.067(5) 0.027(4)
F24A 0.109(5) 0.087(4) 0.171(6) 0.028(5) 0.073(5) 0.039(4)
P5 0.0379(8) 0.0452(8) 0.0697(11) -0.0070(8) 0.0112(8) 0.0144(7)
F25 0.063(3) 0.150(5) 0.128(4) 0.082(4) 0.038(3) 0.060(3)
F26 0.066(3) 0.075(3) 0.072(3) 0.019(2) 0.013(2) 0.029(2)
F27 0.049(2) 0.173(5) 0.086(3) -0.006(3) 0.011(2) 0.050(3)
F28 0.072(3) 0.091(3) 0.072(3) -0.005(2) 0.022(2) 0.023(2)
F29 0.142(5) 0.052(3) 0.100(4) -0.005(2) -0.024(3) 0.035(3)
F30 0.151(5) 0.059(3) 0.117(4) 0.011(3) 0.090(4) 0.035(3)
P6 0.0527(11) 0.163(2) 0.0503(10) 0.0456(13) 0.0282(9) 0.0526(13)
F31 0.125(5) 0.306(9) 0.111(4) 0.107(5) 0.091(4) 0.148(6)
F32 0.099(4) 0.197(6) 0.071(3) 0.064(4) 0.043(3) 0.062(4)
F33 0.053(2) 0.117(3) 0.0436(19) 0.016(2) 0.0196(17) 0.035(2)
F34 0.087(3) 0.156(5) 0.093(3) 0.066(3) 0.055(3) 0.069(3)
F35 0.086(3) 0.165(5) 0.051(2) 0.004(3) 0.018(2) 0.070(3)
F36 0.048(3) 0.220(6) 0.080(3) 0.067(4) 0.015(2) 0.018(3)

loop_
_atom_type_symbol
_atom_type_description
_atom_type_number_in_cell
_atom_type_scat_dispersion_real
_atom_type_scat_dispersion_imag
_atom_type_scat_source
C C 284 0.0033 0.0016
; International Tables for Crystallography (1992). 
Vol. C, Tables 4.2.6.8 and 6.1.1.4
;
H H 214 0.0000 0.0000
; International Tables for Crystallography (1992). 
Vol. C, Tables 4.2.6.8 and 6.1.1.4
;
Ag Ag 4 -0.8971 1.1015
; International Tables for Crystallography (1992). 
Vol. C, Tables 4.2.6.8 and 6.1.1.4
;
F F 72 0.0171 0.0103
; International Tables for Crystallography (1992). 
Vol. C, Tables 4.2.6.8 and 6.1.1.4
;
Fe Fe 4 0.3463 0.8444
; International Tables for Crystallography (1992). 
Vol. C, Tables 4.2.6.8 and 6.1.1.4
;
N N 66 0.0061 0.0033
; International Tables for Crystallography (1992). 
Vol. C, Tables 4.2.6.8 and 6.1.1.4
;
O O 16 0.0106 0.0060
; International Tables for Crystallography (1992). 
Vol. C, Tables 4.2.6.8 and 6.1.1.4
;
P P 12 0.1023 0.0942
; International Tables for Crystallography (1992). 
Vol. C, Tables 4.2.6.8 and 6.1.1.4
;

loop_
_geom_angle_atom_site_label_1
_geom_angle_atom_site_label_2
_geom_angle_atom_site_label_3
_geom_angle
_geom_angle_site_symmetry_1
_geom_angle_site_symmetry_3
N9 Ag1 N14 139.22(15) 1_565 .
N9 Ag1 N5 112.84(13) 1_565 .
N14 Ag1 N5 96.43(14) . .
N9 Ag1 N15 98.62(13) 1_565 1_665
N14 Ag1 N15 106.78(14) . 1_665
N5 Ag1 N15 94.93(13) . 1_665
N4 Ag2 N20 131.18(15) . 1_545
N4 Ag2 N10 116.60(14) . 1_756
N20 Ag2 N10 96.64(13) 1_545 1_756
N4 Ag2 N19 101.85(15) . 1_655
N20 Ag2 N19 108.64(14) 1_545 1_655
N10 Ag2 N19 97.12(14) 1_756 1_655
N12 Fe1 N7 177.10(15) . .
N12 Fe1 N13 81.36(14) . .
N7 Fe1 N13 101.46(14) . .
N12 Fe1 N11 80.89(14) . .
N7 Fe1 N11 96.33(14) . .
N13 Fe1 N11 161.85(14) . .
N12 Fe1 N6 98.18(14) . .
N7 Fe1 N6 81.20(14) . .
N13 Fe1 N6 90.69(13) . .
N11 Fe1 N6 95.54(14) . .
N12 Fe1 N8 99.71(14) . .
N7 Fe1 N8 81.02(14) . .
N13 Fe1 N8 90.35(14) . .
N11 Fe1 N8 88.93(14) . .
N6 Fe1 N8 162.03(14) . .
N2 Fe2 N17 177.57(15) . .
N2 Fe2 N18 95.91(14) . .
N17 Fe2 N18 81.67(14) . .
N2 Fe2 N16 101.33(14) . .
N17 Fe2 N16 81.07(14) . .
N18 Fe2 N16 162.45(14) . .
N2 Fe2 N3 81.03(13) . .
N17 Fe2 N3 98.72(13) . .
N18 Fe2 N3 89.74(13) . .
N16 Fe2 N3 89.73(14) . .
N2 Fe2 N1 81.58(14) . .
N17 Fe2 N1 98.80(14) . .
N18 Fe2 N1 95.38(14) . .
N16 Fe2 N1 90.39(14) . .
N3 Fe2 N1 162.29(14) . .
C2 O1 C3 105.0(3) . .
C18 O2 C17 105.3(3) . .
C31 O3 C32 105.1(3) . .
C47 O4 C46 104.8(3) . .
C60 O5 C61 106.0(3) . .
C76 O6 C75 106.1(3) . .
C89 O7 C90 105.6(3) . .
C105 O8 C104 104.7(3) . .
C1 N1 C7 119.7(3) . .
C1 N1 Fe2 125.8(3) . .
C7 N1 Fe2 113.9(3) . .
C12 N2 C8 121.2(3) . .
C12 N2 Fe2 119.3(3) . .
C8 N2 Fe2 119.2(3) . .
C19 N3 C13 119.3(3) . .
C19 N3 Fe2 126.6(3) . .
C13 N3 Fe2 114.0(3) . .
C23 N4 C22 116.9(4) . .
C23 N4 Ag2 122.2(3) . .
C22 N4 Ag2 120.8(3) . .
C28 N5 C27 116.1(4) . .
C28 N5 Ag1 126.6(3) . .
C27 N5 Ag1 117.2(3) . .
C30 N6 C36 119.4(3) . .
C30 N6 Fe1 126.3(3) . .
C36 N6 Fe1 114.0(3) . .
C41 N7 C37 121.6(3) . .
C41 N7 Fe1 119.4(3) . .
C37 N7 Fe1 118.9(3) . .
C48 N8 C42 120.3(3) . .
C48 N8 Fe1 125.6(3) . .
C42 N8 Fe1 114.1(3) . .
C52 N9 C51 116.8(4) . .
C52 N9 Ag1 123.1(3) . 1_545
C51 N9 Ag1 119.8(3) . 1_545
C56 N10 C57 116.1(3) . .
C56 N10 Ag2 115.9(3) . 1_354
C57 N10 Ag2 128.0(3) . 1_354
C59 N11 C65 118.8(4) . .
C59 N11 Fe1 125.6(3) . .
C65 N11 Fe1 114.9(3) . .
C66 N12 C70 121.5(4) . .
C66 N12 Fe1 119.2(3) . .
C70 N12 Fe1 119.3(3) . .
C77 N13 C71 119.0(3) . .
C77 N13 Fe1 126.1(3) . .
C71 N13 Fe1 114.8(3) . .
C80 N14 C81 117.2(4) . .
C80 N14 Ag1 123.0(3) . .
C81 N14 Ag1 119.4(3) . .
C85 N15 C86 116.3(4) . .
C85 N15 Ag1 110.1(3) . 1_445
C86 N15 Ag1 132.5(3) . 1_445
C88 N16 C94 120.1(4) . .
C88 N16 Fe2 125.5(3) . .
C94 N16 Fe2 114.2(3) . .
C95 N17 C99 122.1(3) . .
C95 N17 Fe2 119.0(3) . .
C99 N17 Fe2 118.8(3) . .
C106 N18 C100 119.0(3) . .
C106 N18 Fe2 126.0(3) . .
C100 N18 Fe2 114.0(3) . .
C109 N19 C110 118.4(4) . .
C109 N19 Ag2 113.2(3) . 1_455
C110 N19 Ag2 127.5(3) . 1_455
C115 N20 C114 117.7(4) . .
C115 N20 Ag2 120.8(3) . 1_565
C114 N20 Ag2 121.4(3) . 1_565
N1 C1 C2 118.3(4) . .
N1 C1 H1 120.8 . .
C2 C1 H1 120.8 . .
O1 C2 C1 125.7(4) . .
O1 C2 C5 110.7(3) . .
C1 C2 C5 123.5(4) . .
C4 C3 O1 112.4(4) . .
C4 C3 C20 130.9(4) . .
O1 C3 C20 116.5(4) . .
C3 C4 C5 106.0(4) . .
C3 C4 H4 127.0 . .
C5 C4 H4 127.0 . .
C2 C5 C6 117.4(4) . .
C2 C5 C4 105.9(4) . .
C6 C5 C4 136.5(4) . .
C7 C6 C5 117.6(4) . .
C7 C6 H6 121.2 . .
C5 C6 H6 121.2 . .
N1 C7 C6 123.4(4) . .
N1 C7 C8 113.4(3) . .
C6 C7 C8 123.1(4) . .
N2 C8 C9 120.8(4) . .
N2 C8 C7 111.6(3) . .
C9 C8 C7 127.6(4) . .
C8 C9 C10 118.3(4) . .
C8 C9 H9 120.9 . .
C10 C9 H9 120.9 . .
C11 C10 C9 120.9(4) . .
C11 C10 H10 119.5 . .
C9 C10 H10 119.5 . .
C10 C11 C12 118.7(4) . .
C10 C11 H11 120.7 . .
C12 C11 H11 120.7 . .
N2 C12 C11 120.0(4) . .
N2 C12 C13 112.5(3) . .
C11 C12 C13 127.5(4) . .
C14 C13 N3 123.1(4) . .
C14 C13 C12 124.3(4) . .
N3 C13 C12 112.6(3) . .
C13 C14 C15 117.8(4) . .
C13 C14 H14 121.1 . .
C15 C14 H14 121.1 . .
C18 C15 C14 117.1(4) . .
C18 C15 C16 106.0(4) . .
C14 C15 C16 136.9(4) . .
C17 C16 C15 105.8(4) . .
C17 C16 H16 127.1 . .
C15 C16 H16 127.1 . .
C16 C17 O2 112.4(4) . .
C16 C17 C25 132.7(4) . .
O2 C17 C25 114.9(3) . .
C19 C18 O2 125.6(4) . .
C19 C18 C15 123.9(4) . .
O2 C18 C15 110.5(3) . .
N3 C19 C18 118.7(4) . .
N3 C19 H19 120.7 . .
C18 C19 H19 120.7 . .
C21 C20 C24 117.2(4) . .
C21 C20 C3 122.7(4) . .
C24 C20 C3 120.0(4) . .
C20 C21 C22 120.3(4) . .
C20 C21 H21 119.9 . .
C22 C21 H21 119.9 . .
N4 C22 C21 122.9(5) . .
N4 C22 H22 118.6 . .
C21 C22 H22 118.6 . .
N4 C23 C24 123.4(4) . .
N4 C23 H23 118.3 . .
C24 C23 H23 118.3 . .
C23 C24 C20 119.3(5) . .
C23 C24 H24 120.4 . .
C20 C24 H24 120.4 . .
C26 C25 C29 117.7(4) . .
C26 C25 C17 121.4(4) . .
C29 C25 C17 120.9(4) . .
C27 C26 C25 119.3(4) . .
C27 C26 H26 120.4 . .
C25 C26 H26 120.4 . .
N5 C27 C26 123.5(4) . .
N5 C27 H27 118.3 . .
C26 C27 H27 118.3 . .
N5 C28 C29 125.1(4) . .
N5 C28 H28 117.5 . .
C29 C28 H28 117.5 . .
C28 C29 C25 118.3(4) . .
C28 C29 H29 120.9 . .
C25 C29 H29 120.9 . .
N6 C30 C31 119.1(4) . .
N6 C30 H30 120.4 . .
C31 C30 H30 120.4 . .
O3 C31 C30 126.0(4) . .
O3 C31 C34 111.6(3) . .
C30 C31 C34 122.4(4) . .
C33 C32 O3 112.0(3) . .
C33 C32 C49 132.5(4) . .
O3 C32 C49 115.5(4) . .
C32 C33 C34 106.4(4) . .
C32 C33 H33 126.8 . .
C34 C33 H33 126.8 . .
C35 C34 C31 118.0(4) . .
C35 C34 C33 137.1(4) . .
C31 C34 C33 104.8(4) . .
C36 C35 C34 117.8(4) . .
C36 C35 H35 121.1 . .
C34 C35 H35 121.1 . .
C35 C36 N6 123.1(4) . .
C35 C36 C37 123.9(4) . .
N6 C36 C37 113.0(3) . .
N7 C37 C38 120.6(4) . .
N7 C37 C36 112.6(3) . .
C38 C37 C36 126.8(4) . .
C39 C38 C37 117.8(4) . .
C39 C38 H38 121.1 . .
C37 C38 H38 121.1 . .
C38 C39 C40 120.8(4) . .
C38 C39 H39 119.6 . .
C40 C39 H39 119.6 . .
C41 C40 C39 118.6(4) . .
C41 C40 H40 120.7 . .
C39 C40 H40 120.7 . .
N7 C41 C40 120.6(4) . .
N7 C41 C42 111.9(3) . .
C40 C41 C42 127.5(4) . .
N8 C42 C43 122.7(4) . .
N8 C42 C41 113.2(3) . .
C43 C42 C41 124.1(4) . .
C42 C43 C44 118.0(4) . .
C42 C43 H43 121.0 . .
C44 C43 H43 121.0 . .
C43 C44 C47 117.1(4) . .
C43 C44 C45 137.7(4) . .
C47 C44 C45 105.2(4) . .
C46 C45 C44 106.7(4) . .
C46 C45 H45 126.6 . .
C44 C45 H45 126.6 . .
C45 C46 O4 112.2(3) . .
C45 C46 C54 133.3(4) . .
O4 C46 C54 114.4(3) . .
O4 C47 C48 125.2(4) . .
O4 C47 C44 111.1(3) . .
C48 C47 C44 123.6(4) . .
N8 C48 C47 118.2(4) . .
N8 C48 H48 120.9 . .
C47 C48 H48 120.9 . .
C50 C49 C53 117.9(4) . .
C50 C49 C32 122.1(4) . .
C53 C49 C32 120.0(4) . .
C51 C50 C49 119.2(4) . .
C51 C50 H50 120.4 . .
C49 C50 H50 120.4 . .
N9 C51 C50 123.3(4) . .
N9 C51 H51 118.3 . .
C50 C51 H51 118.3 . .
N9 C52 C53 124.3(4) . .
N9 C52 H52 117.9 . .
C53 C52 H52 117.9 . .
C52 C53 C49 118.5(4) . .
C52 C53 H53 120.8 . .
C49 C53 H53 120.8 . .
C55 C54 C58 118.6(4) . .
C55 C54 C46 120.9(4) . .
C58 C54 C46 120.5(4) . .
C56 C55 C54 118.7(4) . .
C56 C55 H55 120.7 . .
C54 C55 H55 120.7 . .
N10 C56 C55 123.8(4) . .
N10 C56 H56 118.1 . .
C55 C56 H56 118.1 . .
N10 C57 C58 124.4(4) . .
N10 C57 H57 117.8 . .
C58 C57 H57 117.8 . .
C57 C58 C54 118.4(4) . .
C57 C58 H58 120.8 . .
C54 C58 H58 120.8 . .
N11 C59 C60 119.4(4) . .
N11 C59 H59 120.3 . .
C60 C59 H59 120.3 . .
C59 C60 O5 126.0(4) . .
C59 C60 C63 123.2(4) . .
O5 C60 C63 110.7(4) . .
C62 C61 O5 110.3(4) . .
C62 C61 C78 133.6(5) . .
O5 C61 C78 115.9(4) . .
C61 C62 C63 107.6(4) . .
C61 C62 H62 126.2 . .
C63 C62 H62 126.2 . .
C64 C63 C60 117.3(4) . .
C64 C63 C62 137.3(5) . .
C60 C63 C62 105.2(4) . .
C63 C64 C65 118.1(4) . .
C63 C64 H64 120.9 . .
C65 C64 H64 120.9 . .
N11 C65 C64 123.1(4) . .
N11 C65 C66 112.6(4) . .
C64 C65 C66 124.2(4) . .
N12 C66 C67 120.4(4) . .
N12 C66 C65 112.2(4) . .
C67 C66 C65 127.4(4) . .
C68 C67 C66 118.8(4) . .
C68 C67 H67 120.6 . .
C66 C67 H67 120.6 . .
C67 C68 C69 120.0(4) . .
C67 C68 H68 120.0 . .
C69 C68 H68 120.0 . .
C70 C69 C68 119.1(4) . .
C70 C69 H69 120.4 . .
C68 C69 H69 120.4 . .
N12 C70 C69 120.2(4) . .
N12 C70 C71 112.0(3) . .
C69 C70 C71 127.8(4) . .
C72 C71 N13 123.9(4) . .
C72 C71 C70 123.5(4) . .
N13 C71 C70 112.5(3) . .
C71 C72 C73 117.3(4) . .
C71 C72 H72 121.3 . .
C73 C72 H72 121.3 . .
C76 C73 C72 116.8(4) . .
C76 C73 C74 106.6(4) . .
C72 C73 C74 136.5(4) . .
C75 C74 C73 106.1(4) . .
C75 C74 H74 127.0 . .
C73 C74 H74 127.0 . .
C74 C75 O6 111.0(4) . .
C74 C75 C83 133.4(4) . .
O6 C75 C83 115.5(3) . .
C77 C76 O6 125.3(4) . .
C77 C76 C73 124.6(4) . .
O6 C76 C73 110.2(4) . .
N13 C77 C76 118.4(4) . .
N13 C77 H77 120.8 . .
C76 C77 H77 120.8 . .
C82 C78 C79 118.0(4) . .
C82 C78 C61 119.7(5) . .
C79 C78 C61 122.2(4) . .
C80 C79 C78 118.4(5) . .
C80 C79 H79 120.8 . .
C78 C79 H79 120.8 . .
N14 C80 C79 124.0(5) . .
N14 C80 H80 118.0 . .
C79 C80 H80 118.0 . .
N14 C81 C82 123.0(4) . .
N14 C81 H81 118.5 . .
C82 C81 H81 118.5 . .
C78 C82 C81 119.4(5) . .
C78 C82 H82 120.3 . .
C81 C82 H82 120.3 . .
C84 C83 C87 118.4(4) . .
C84 C83 C75 120.4(4) . .
C87 C83 C75 121.2(4) . .
C83 C84 C85 117.2(4) . .
C83 C84 H84 121.4 . .
C85 C84 H84 121.4 . .
N15 C85 C84 125.5(4) . .
N15 C85 H85 117.2 . .
C84 C85 H85 117.2 . .
N15 C86 C87 123.4(4) . .
N15 C86 H86 118.3 . .
C87 C86 H86 118.3 . .
C86 C87 C83 119.2(4) . .
C86 C87 H87 120.4 . .
C83 C87 H87 120.4 . .
N16 C88 C89 118.4(4) . .
N16 C88 H88 120.8 . .
C89 C88 H88 120.8 . .
O7 C89 C88 126.1(4) . .
O7 C89 C92 110.5(4) . .
C88 C89 C92 123.4(4) . .
C91 C90 O7 111.9(4) . .
C91 C90 C107 131.9(4) . .
O7 C90 C107 116.2(4) . .
C90 C91 C92 105.8(4) . .
C90 C91 H91 127.1 . .
C92 C91 H91 127.1 . .
C89 C92 C93 117.5(4) . .
C89 C92 C91 106.1(4) . .
C93 C92 C91 136.3(4) . .
C94 C93 C92 117.4(4) . .
C94 C93 H93 121.3 . .
C92 C93 H93 121.3 . .
N16 C94 C93 123.1(4) . .
N16 C94 C95 112.8(4) . .
C93 C94 C95 124.0(4) . .
N17 C95 C96 120.8(4) . .
N17 C95 C94 112.7(3) . .
C96 C95 C94 126.5(4) . .
C95 C96 C97 117.5(4) . .
C95 C96 H96 121.2 . .
C97 C96 H96 121.2 . .
C96 C97 C98 121.2(4) . .
C96 C97 H97 119.4 . .
C98 C97 H97 119.4 . .
C99 C98 C97 117.7(4) . .
C99 C98 H98 121.1 . .
C97 C98 H98 121.1 . .
N17 C99 C98 120.6(4) . .
N17 C99 C100 112.1(3) . .
C98 C99 C100 127.3(4) . .
C101 C100 N18 123.4(4) . .
C101 C100 C99 123.3(4) . .
N18 C100 C99 113.2(3) . .
C100 C101 C102 117.5(4) . .
C100 C101 H101 121.2 . .
C102 C101 H101 121.2 . .
C101 C102 C105 117.6(4) . .
C101 C102 C103 136.6(4) . .
C105 C102 C103 105.6(4) . .
C104 C103 C102 105.8(4) . .
C104 C103 H103 127.1 . .
C102 C103 H103 127.1 . .
C103 C104 O8 112.2(4) . .
C103 C104 C112 133.4(4) . .
O8 C104 C112 114.4(4) . .
O8 C105 C106 125.0(4) . .
O8 C105 C102 111.6(4) . .
C106 C105 C102 123.1(4) . .
N18 C106 C105 119.3(4) . .
N18 C106 H106 120.3 . .
C105 C106 H106 120.3 . .
C108 C107 C111 118.1(4) . .
C108 C107 C90 122.4(4) . .
C111 C107 C90 119.5(4) . .
C107 C108 C109 118.8(4) . .
C107 C108 H108 120.6 . .
C109 C108 H108 120.6 . .
N19 C109 C108 122.6(4) . .
N19 C109 H109 118.7 . .
C108 C109 H109 118.7 . .
N19 C110 C111 122.6(5) . .
N19 C110 H110 118.7 . .
C111 C110 H110 118.7 . .
C110 C111 C107 119.4(5) . .
C110 C111 H111 120.3 . .
C107 C111 H111 120.3 . .
C113 C112 C116 118.4(4) . .
C113 C112 C104 122.3(4) . .
C116 C112 C104 119.3(4) . .
C112 C113 C114 119.5(4) . .
C112 C113 H113 120.2 . .
C114 C113 H113 120.2 . .
N20 C114 C113 122.7(5) . .
N20 C114 H114 118.7 . .
C113 C114 H114 118.7 . .
N20 C115 C116 123.3(4) . .
N20 C115 H115 118.3 . .
C116 C115 H115 118.3 . .
C115 C116 C112 118.3(4) . .
C115 C116 H116 120.8 . .
C112 C116 H116 120.8 . .
F5 P1 F2 90.88(14) . .
F5 P1 F3 90.24(14) . .
F2 P1 F3 90.24(14) . .
F5 P1 F1 90.23(14) . .
F2 P1 F1 90.43(14) . .
F3 P1 F1 179.17(16) . .
F5 P1 F6 179.18(16) . .
F2 P1 F6 89.94(14) . .
F3 P1 F6 89.74(14) . .
F1 P1 F6 89.79(13) . .
F5 P1 F4 90.03(14) . .
F2 P1 F4 179.08(17) . .
F3 P1 F4 89.81(14) . .
F1 P1 F4 89.50(13) . .
F6 P1 F4 89.14(14) . .
F11 P2 F7 90.56(18) . .
F11 P2 F8 90.70(19) . .
F7 P2 F8 89.95(18) . .
F11A P2 F9A 90.1(2) . .
F8A P2 F9A 90.1(2) . .
F11A P2 F12A 179.7(3) . .
F8A P2 F12A 90.1(2) . .
F9A P2 F12A 90.0(2) . .
F11A P2 F10A 92(3) . .
F8A P2 F10A 177(3) . .
F9A P2 F10A 90.1(2) . .
F12A P2 F10A 87(3) . .
F11 P2 F10 87.9(9) . .
F7 P2 F10 90.08(18) . .
F8 P2 F10 178.6(9) . .
F11A P2 F7A 90.0(2) . .
F8A P2 F7A 89.9(2) . .
F9A P2 F7A 179.9(3) . .
F12A P2 F7A 89.9(2) . .
F10A P2 F7A 89.9(2) . .
F11 P2 F12 178.8(2) . .
F7 P2 F12 90.36(19) . .
F8 P2 F12 90.10(19) . .
F10 P2 F12 91.3(9) . .
F11 P2 F9 89.75(18) . .
F7 P2 F9 179.7(2) . .
F8 P2 F9 89.98(18) . .
F10 P2 F9 90.00(19) . .
F12 P2 F9 89.33(18) . .
F15 P3 F17 90.17(16) . .
F15 P3 F14 90.42(19) . .
F17 P3 F14 90.21(16) . .
F15 P3 F16 89.76(19) . .
F17 P3 F16 89.96(16) . .
F14 P3 F16 179.8(3) . .
F16A P3 F15A 90.51(18) . .
F14A P3 F15A 89.57(18) . .
F15 P3 F18 90.22(16) . .
F17 P3 F18 179.60(16) . .
F14 P3 F18 89.70(16) . .
F16 P3 F18 90.13(16) . .
F16A P3 F13A 90.37(18) . .
F14A P3 F13A 89.55(17) . .
F15A P3 F13A 179.1(2) . .
F15 P3 F13 179.5(3) . .
F17 P3 F13 89.91(16) . .
F14 P3 F13 90.13(19) . .
F16 P3 F13 89.69(19) . .
F18 P3 F13 89.70(16) . .
F21 P4 F22 90.64(19) . .
F19A P4 F23A 90.3(2) . .
F19A P4 F20A 90.3(2) . .
F23A P4 F20A 90.2(2) . .
F21 P4 F23 90.27(18) . .
F22 P4 F23 90.09(18) . .
F21 P4 F24 90.49(18) . .
F22 P4 F24 90.11(18) . .
F23 P4 F24 179.2(2) . .
F19A P4 F22A 90.2(2) . .
F23A P4 F22A 90.2(2) . .
F20A P4 F22A 179.3(3) . .
F19A P4 F24A 90.2(2) . .
F23A P4 F24A 179.5(3) . .
F20A P4 F24A 89.9(2) . .
F22A P4 F24A 89.7(2) . .
F19A P4 F21A 179.8(3) . .
F23A P4 F21A 89.9(2) . .
F20A P4 F21A 89.8(2) . .
F22A P4 F21A 89.7(2) . .
F24A P4 F21A 89.6(2) . .
F21 P4 F20 90.31(18) . .
F22 P4 F20 179.0(2) . .
F23 P4 F20 89.81(18) . .
F24 P4 F20 89.97(18) . .
F21 P4 F19 179.5(2) . .
F22 P4 F19 89.85(18) . .
F23 P4 F19 89.68(18) . .
F24 P4 F19 89.55(18) . .
F20 P4 F19 89.19(19) . .
F27 P5 F29 90.81(16) . .
F27 P5 F26 90.86(16) . .
F29 P5 F26 90.36(16) . .
F27 P5 F30 90.35(17) . .
F29 P5 F30 178.7(2) . .
F26 P5 F30 90.20(15) . .
F27 P5 F25 179.4(2) . .
F29 P5 F25 89.53(17) . .
F26 P5 F25 89.62(16) . .
F30 P5 F25 89.31(16) . .
F27 P5 F28 89.85(16) . .
F29 P5 F28 89.71(16) . .
F26 P5 F28 179.28(18) . .
F30 P5 F28 89.71(16) . .
F25 P5 F28 89.67(16) . .
F32 P6 F33 90.45(16) . .
F32 P6 F35 90.25(16) . .
F33 P6 F35 90.06(15) . .
F32 P6 F36 89.78(17) . .
F33 P6 F36 89.94(16) . .
F35 P6 F36 180.0(3) . .
F32 P6 F31 90.17(16) . .
F33 P6 F31 179.4(2) . .
F35 P6 F31 89.84(17) . .
F36 P6 F31 90.17(16) . .
F32 P6 F34 179.5(2) . .
F33 P6 F34 89.77(15) . .
F35 P6 F34 90.24(17) . .
F36 P6 F34 89.72(16) . .
F31 P6 F34 89.62(17) . .

loop_
_geom_bond_atom_site_label_1
_geom_bond_atom_site_label_2
_geom_bond_distance
_geom_bond_site_symmetry_2
Ag1 N9 2.249(3) 1_565
Ag1 N14 2.250(4) .
Ag1 N5 2.411(3) .
Ag1 N15 2.446(4) 1_665
Ag2 N4 2.231(4) .
Ag2 N20 2.263(4) 1_545
Ag2 N10 2.390(3) 1_756
Ag2 N19 2.391(4) 1_655
Fe1 N12 1.882(3) .
Fe1 N7 1.885(3) .
Fe1 N13 1.965(3) .
Fe1 N11 1.970(4) .
Fe1 N6 1.981(3) .
Fe1 N8 1.981(3) .
Fe2 N2 1.878(3) .
Fe2 N17 1.889(3) .
Fe2 N18 1.970(3) .
Fe2 N16 1.978(4) .
Fe2 N3 1.984(3) .
Fe2 N1 1.986(3) .
O1 C2 1.369(5) .
O1 C3 1.383(5) .
O2 C18 1.375(5) .
O2 C17 1.377(5) .
O3 C31 1.355(5) .
O3 C32 1.395(5) .
O4 C47 1.362(5) .
O4 C46 1.388(5) .
O5 C60 1.368(5) .
O5 C61 1.380(6) .
O6 C76 1.374(5) .
O6 C75 1.384(5) .
O7 C89 1.348(5) .
O7 C90 1.382(5) .
O8 C105 1.351(5) .
O8 C104 1.391(5) .
N1 C1 1.338(5) .
N1 C7 1.372(5) .
N2 C12 1.350(5) .
N2 C8 1.360(5) .
N3 C19 1.333(5) .
N3 C13 1.387(5) .
N4 C23 1.330(7) .
N4 C22 1.339(6) .
N5 C28 1.318(6) .
N5 C27 1.348(5) .
N6 C30 1.337(5) .
N6 C36 1.381(5) .
N7 C41 1.341(5) .
N7 C37 1.350(5) .
N8 C48 1.338(5) .
N8 C42 1.369(5) .
N9 C52 1.331(6) .
N9 C51 1.341(6) .
N9 Ag1 2.249(3) 1_545
N10 C56 1.340(5) .
N10 C57 1.350(6) .
N10 Ag2 2.390(3) 1_354
N11 C59 1.363(5) .
N11 C65 1.361(5) .
N12 C66 1.337(6) .
N12 C70 1.345(5) .
N13 C77 1.348(6) .
N13 C71 1.379(5) .
N14 C80 1.326(6) .
N14 C81 1.342(6) .
N15 C85 1.314(6) .
N15 C86 1.345(6) .
N15 Ag1 2.446(4) 1_445
N16 C88 1.340(5) .
N16 C94 1.374(5) .
N17 C95 1.336(5) .
N17 C99 1.350(5) .
N18 C106 1.331(5) .
N18 C100 1.383(5) .
N19 C109 1.321(6) .
N19 C110 1.335(6) .
N19 Ag2 2.391(4) 1_455
N20 C115 1.326(6) .
N20 C114 1.335(6) .
N20 Ag2 2.263(4) 1_565
C1 C2 1.378(6) .
C1 H1 0.9500 .
C2 C5 1.387(6) .
C3 C4 1.344(6) .
C3 C20 1.458(6) .
C4 C5 1.432(6) .
C4 H4 0.9500 .
C5 C6 1.398(6) .
C6 C7 1.373(6) .
C6 H6 0.9500 .
C7 C8 1.477(5) .
C8 C9 1.383(6) .
C9 C10 1.393(6) .
C9 H9 0.9500 .
C10 C11 1.379(6) .
C10 H10 0.9500 .
C11 C12 1.400(5) .
C11 H11 0.9500 .
C12 C13 1.461(5) .
C13 C14 1.378(5) .
C14 C15 1.395(6) .
C14 H14 0.9500 .
C15 C18 1.391(6) .
C15 C16 1.434(6) .
C16 C17 1.355(6) .
C16 H16 0.9500 .
C17 C25 1.462(6) .
C18 C19 1.373(6) .
C19 H19 0.9500 .
C20 C21 1.363(7) .
C20 C24 1.389(6) .
C21 C22 1.376(6) .
C21 H21 0.9500 .
C22 H22 0.9500 .
C23 C24 1.378(6) .
C23 H23 0.9500 .
C24 H24 0.9500 .
C25 C26 1.381(6) .
C25 C29 1.396(6) .
C26 C27 1.375(6) .
C26 H26 0.9500 .
C27 H27 0.9500 .
C28 C29 1.372(6) .
C28 H28 0.9500 .
C29 H29 0.9500 .
C30 C31 1.381(6) .
C30 H30 0.9500 .
C31 C34 1.398(6) .
C32 C33 1.343(6) .
C32 C49 1.463(6) .
C33 C34 1.446(5) .
C33 H33 0.9500 .
C34 C35 1.386(6) .
C35 C36 1.380(6) .
C35 H35 0.9500 .
C36 C37 1.454(6) .
C37 C38 1.398(6) .
C38 C39 1.385(6) .
C38 H38 0.9500 .
C39 C40 1.393(6) .
C39 H39 0.9500 .
C40 C41 1.382(6) .
C40 H40 0.9500 .
C41 C42 1.471(5) .
C42 C43 1.383(5) .
C43 C44 1.391(6) .
C43 H43 0.9500 .
C44 C47 1.394(6) .
C44 C45 1.429(6) .
C45 C46 1.337(6) .
C45 H45 0.9500 .
C46 C54 1.468(5) .
C47 C48 1.373(6) .
C48 H48 0.9500 .
C49 C50 1.385(6) .
C49 C53 1.396(6) .
C50 C51 1.381(6) .
C50 H50 0.9500 .
C51 H51 0.9500 .
C52 C53 1.376(6) .
C52 H52 0.9500 .
C53 H53 0.9500 .
C54 C55 1.380(6) .
C54 C58 1.393(5) .
C55 C56 1.381(6) .
C55 H55 0.9500 .
C56 H56 0.9500 .
C57 C58 1.366(6) .
C57 H57 0.9500 .
C58 H58 0.9500 .
C59 C60 1.361(6) .
C59 H59 0.9500 .
C60 C63 1.395(7) .
C61 C62 1.364(7) .
C61 C78 1.457(6) .
C62 C63 1.415(6) .
C62 H62 0.9500 .
C63 C64 1.388(6) .
C64 C65 1.394(6) .
C64 H64 0.9500 .
C65 C66 1.468(6) .
C66 C67 1.397(6) .
C67 C68 1.371(6) .
C67 H67 0.9500 .
C68 C69 1.392(7) .
C68 H68 0.9500 .
C69 C70 1.379(6) .
C69 H69 0.9500 .
C70 C71 1.477(6) .
C71 C72 1.372(6) .
C72 C73 1.412(6) .
C72 H72 0.9500 .
C73 C76 1.382(6) .
C73 C74 1.430(6) .
C74 C75 1.367(6) .
C74 H74 0.9500 .
C75 C83 1.448(6) .
C76 C77 1.365(6) .
C77 H77 0.9500 .
C78 C82 1.377(7) .
C78 C79 1.398(7) .
C79 C80 1.383(7) .
C79 H79 0.9500 .
C80 H80 0.9500 .
C81 C82 1.386(7) .
C81 H81 0.9500 .
C82 H82 0.9500 .
C83 C84 1.384(6) .
C83 C87 1.391(6) .
C84 C85 1.398(6) .
C84 H84 0.9500 .
C85 H85 0.9500 .
C86 C87 1.378(6) .
C86 H86 0.9500 .
C87 H87 0.9500 .
C88 C89 1.375(6) .
C88 H88 0.9500 .
C89 C92 1.392(6) .
C90 C91 1.346(6) .
C90 C107 1.456(7) .
C91 C92 1.421(7) .
C91 H91 0.9500 .
C92 C93 1.405(7) .
C93 C94 1.378(6) .
C93 H93 0.9500 .
C94 C95 1.465(6) .
C95 C96 1.391(6) .
C96 C97 1.395(7) .
C96 H96 0.9500 .
C97 C98 1.399(7) .
C97 H97 0.9500 .
C98 C99 1.383(6) .
C98 H98 0.9500 .
C99 C100 1.470(6) .
C100 C101 1.382(6) .
C101 C102 1.387(6) .
C101 H101 0.9500 .
C102 C105 1.395(6) .
C102 C103 1.427(6) .
C103 C104 1.355(6) .
C103 H103 0.9500 .
C104 C112 1.467(6) .
C105 C106 1.370(6) .
C106 H106 0.9500 .
C107 C108 1.374(7) .
C107 C111 1.389(7) .
C108 C109 1.395(7) .
C108 H108 0.9500 .
C109 H109 0.9500 .
C110 C111 1.368(7) .
C110 H110 0.9500 .
C111 H111 0.9500 .
C112 C113 1.356(7) .
C112 C116 1.400(6) .
C113 C114 1.383(7) .
C113 H113 0.9500 .
C114 H114 0.9500 .
C115 C116 1.377(6) .
C115 H115 0.9500 .
C116 H116 0.9500 .
P1 F5 1.580(2) .
P1 F2 1.580(2) .
P1 F3 1.590(2) .
P1 F1 1.594(2) .
P1 F6 1.594(2) .
P1 F4 1.596(2) .
P2 F11 1.582(3) .
P2 F7 1.583(3) .
P2 F8 1.584(3) .
P2 F11A 1.587(3) .
P2 F8A 1.587(3) .
P2 F9A 1.588(3) .
P2 F12A 1.588(3) .
P2 F10A 1.589(3) .
P2 F10 1.589(3) .
P2 F7A 1.590(3) .
P2 F12 1.590(3) .
P2 F9 1.595(3) .
P3 F16A 1.582(2) .
P3 F15 1.587(3) .
P3 F17 1.586(2) .
P3 F14A 1.592(2) .
P3 F14 1.584(3) .
P3 F16 1.591(3) .
P3 F15A 1.589(2) .
P3 F18 1.588(2) .
P3 F13A 1.590(2) .
P3 F13 1.591(3) .
P4 F21 1.578(3) .
P4 F19A 1.583(3) .
P4 F22 1.584(3) .
P4 F23A 1.585(3) .
P4 F20A 1.588(3) .
P4 F23 1.588(3) .
P4 F24 1.588(3) .
P4 F22A 1.589(3) .
P4 F24A 1.592(3) .
P4 F21A 1.593(3) .
P4 F20 1.593(3) .
P4 F19 1.599(3) .
P5 F27 1.578(2) .
P5 F29 1.584(2) .
P5 F26 1.585(2) .
P5 F30 1.588(2) .
P5 F25 1.594(2) .
P5 F28 1.596(2) .
P6 F32 1.584(2) .
P6 F33 1.587(2) .
P6 F35 1.587(2) .
P6 F36 1.588(2) .
P6 F31 1.591(2) .
P6 F34 1.594(2) .

loop_
_geom_torsion_atom_site_label_1
_geom_torsion_atom_site_label_2
_geom_torsion_atom_site_label_3
_geom_torsion_atom_site_label_4
_geom_torsion
_geom_torsion_site_symmetry_1
N2 Fe2 N1 C1 173.3(4) .
N17 Fe2 N1 C1 -9.1(4) .
N18 Fe2 N1 C1 -91.5(4) .
N16 Fe2 N1 C1 71.9(4) .
N3 Fe2 N1 C1 162.2(4) .
N2 Fe2 N1 C7 1.3(3) .
N17 Fe2 N1 C7 178.9(3) .
N18 Fe2 N1 C7 96.5(3) .
N16 Fe2 N1 C7 -100.1(3) .
N3 Fe2 N1 C7 -9.8(6) .
N18 Fe2 N2 C12 82.3(3) .
N16 Fe2 N2 C12 -94.4(3) .
N3 Fe2 N2 C12 -6.5(3) .
N1 Fe2 N2 C12 176.9(3) .
N18 Fe2 N2 C8 -92.3(3) .
N16 Fe2 N2 C8 91.0(3) .
N3 Fe2 N2 C8 178.9(3) .
N1 Fe2 N2 C8 2.3(3) .
N2 Fe2 N3 C19 -175.5(4) .
N17 Fe2 N3 C19 7.0(4) .
N18 Fe2 N3 C19 88.5(4) .
N16 Fe2 N3 C19 -73.9(4) .
N1 Fe2 N3 C19 -164.4(4) .
N2 Fe2 N3 C13 6.4(3) .
N17 Fe2 N3 C13 -171.2(3) .
N18 Fe2 N3 C13 -89.7(3) .
N16 Fe2 N3 C13 107.9(3) .
N1 Fe2 N3 C13 17.4(6) .
N20 Ag2 N4 C23 107.1(4) 1_545
N10 Ag2 N4 C23 -20.5(5) 1_756
N19 Ag2 N4 C23 -124.8(4) 1_655
N20 Ag2 N4 C22 -77.5(5) 1_545
N10 Ag2 N4 C22 154.9(4) 1_756
N19 Ag2 N4 C22 50.6(4) 1_655
N9 Ag1 N5 C28 11.2(4) 1_565
N14 Ag1 N5 C28 -139.7(4) .
N15 Ag1 N5 C28 112.8(4) 1_665
N9 Ag1 N5 C27 -171.2(3) 1_565
N14 Ag1 N5 C27 37.8(3) .
N15 Ag1 N5 C27 -69.7(3) 1_665
N12 Fe1 N6 C30 -7.8(4) .
N7 Fe1 N6 C30 175.1(4) .
N13 Fe1 N6 C30 73.6(4) .
N11 Fe1 N6 C30 -89.4(4) .
N8 Fe1 N6 C30 166.8(4) .
N12 Fe1 N6 C36 178.4(3) .
N7 Fe1 N6 C36 1.3(3) .
N13 Fe1 N6 C36 -100.2(3) .
N11 Fe1 N6 C36 96.8(3) .
N8 Fe1 N6 C36 -6.9(6) .
N13 Fe1 N7 C41 -93.2(3) .
N11 Fe1 N7 C41 83.2(3) .
N6 Fe1 N7 C41 177.8(3) .
N8 Fe1 N7 C41 -4.7(3) .
N13 Fe1 N7 C37 91.4(3) .
N11 Fe1 N7 C37 -92.2(3) .
N6 Fe1 N7 C37 2.4(3) .
N8 Fe1 N7 C37 179.9(3) .
N12 Fe1 N8 C48 5.7(4) .
N7 Fe1 N8 C48 -177.2(4) .
N13 Fe1 N8 C48 -75.6(4) .
N11 Fe1 N8 C48 86.2(4) .
N6 Fe1 N8 C48 -169.0(4) .
N12 Fe1 N8 C42 -171.7(3) .
N7 Fe1 N8 C42 5.5(3) .
N13 Fe1 N8 C42 107.0(3) .
N11 Fe1 N8 C42 -91.1(3) .
N6 Fe1 N8 C42 13.7(6) .
N12 Fe1 N11 C59 172.6(3) .
N7 Fe1 N11 C59 -8.3(3) .
N13 Fe1 N11 C59 160.4(4) .
N6 Fe1 N11 C59 -90.0(3) .
N8 Fe1 N11 C59 72.6(3) .
N12 Fe1 N11 C65 2.7(3) .
N7 Fe1 N11 C65 -178.2(3) .
N13 Fe1 N11 C65 -9.5(6) .
N6 Fe1 N11 C65 100.1(3) .
N8 Fe1 N11 C65 -97.3(3) .
N13 Fe1 N12 C66 176.9(3) .
N11 Fe1 N12 C66 0.7(3) .
N6 Fe1 N12 C66 -93.6(3) .
N8 Fe1 N12 C66 88.1(3) .
N13 Fe1 N12 C70 -2.0(3) .
N11 Fe1 N12 C70 -178.2(3) .
N6 Fe1 N12 C70 87.4(3) .
N8 Fe1 N12 C70 -90.9(3) .
N12 Fe1 N13 C77 -175.7(4) .
N7 Fe1 N13 C77 5.0(4) .
N11 Fe1 N13 C77 -163.6(4) .
N6 Fe1 N13 C77 86.1(3) .
N8 Fe1 N13 C77 -76.0(3) .
N12 Fe1 N13 C71 0.3(3) .
N7 Fe1 N13 C71 -179.0(3) .
N11 Fe1 N13 C71 12.5(6) .
N6 Fe1 N13 C71 -97.8(3) .
N8 Fe1 N13 C71 100.1(3) .
N9 Ag1 N14 C80 -61.1(5) 1_565
N5 Ag1 N14 C80 75.7(4) .
N15 Ag1 N14 C80 172.8(4) 1_665
N9 Ag1 N14 C81 126.8(4) 1_565
N5 Ag1 N14 C81 -96.4(4) .
N15 Ag1 N14 C81 0.7(4) 1_665
N2 Fe2 N16 C88 1.4(4) .
N17 Fe2 N16 C88 -178.3(4) .
N18 Fe2 N16 C88 -167.7(4) .
N3 Fe2 N16 C88 -79.4(3) .
N1 Fe2 N16 C88 82.9(3) .
N2 Fe2 N16 C94 176.6(3) .
N17 Fe2 N16 C94 -3.0(3) .
N18 Fe2 N16 C94 7.5(6) .
N3 Fe2 N16 C94 95.8(3) .
N1 Fe2 N16 C94 -101.9(3) .
N18 Fe2 N17 C95 -176.1(3) .
N16 Fe2 N17 C95 0.7(3) .
N3 Fe2 N17 C95 -87.7(3) .
N1 Fe2 N17 C95 89.7(3) .
N18 Fe2 N17 C99 1.1(3) .
N16 Fe2 N17 C99 177.9(3) .
N3 Fe2 N17 C99 89.6(3) .
N1 Fe2 N17 C99 -93.1(3) .
N2 Fe2 N18 C106 -9.6(3) .
N17 Fe2 N18 C106 170.2(3) .
N16 Fe2 N18 C106 159.6(4) .
N3 Fe2 N18 C106 71.3(3) .
N1 Fe2 N18 C106 -91.7(3) .
N2 Fe2 N18 C100 -177.8(3) .
N17 Fe2 N18 C100 2.0(3) .
N16 Fe2 N18 C100 -8.6(6) .
N3 Fe2 N18 C100 -96.9(3) .
N1 Fe2 N18 C100 100.1(3) .
C7 N1 C1 C2 1.9(6) .
Fe2 N1 C1 C2 -169.7(3) .
C3 O1 C2 C1 -176.8(4) .
C3 O1 C2 C5 -0.2(5) .
N1 C1 C2 O1 174.3(4) .
N1 C1 C2 C5 -1.8(7) .
C2 O1 C3 C4 0.4(5) .
C2 O1 C3 C20 175.5(4) .
O1 C3 C4 C5 -0.5(6) .
C20 C3 C4 C5 -174.6(5) .
O1 C2 C5 C6 -176.3(4) .
C1 C2 C5 C6 0.4(7) .
O1 C2 C5 C4 -0.1(5) .
C1 C2 C5 C4 176.6(4) .
C3 C4 C5 C2 0.3(5) .
C3 C4 C5 C6 175.4(5) .
C2 C5 C6 C7 0.9(6) .
C4 C5 C6 C7 -173.8(5) .
C1 N1 C7 C6 -0.6(6) .
Fe2 N1 C7 C6 171.9(3) .
C1 N1 C7 C8 -176.8(4) .
Fe2 N1 C7 C8 -4.2(4) .
C5 C6 C7 N1 -0.8(7) .
C5 C6 C7 C8 174.9(4) .
C12 N2 C8 C9 1.3(6) .
Fe2 N2 C8 C9 175.8(3) .
C12 N2 C8 C7 -179.6(3) .
Fe2 N2 C8 C7 -5.0(4) .
N1 C7 C8 N2 5.9(5) .
C6 C7 C8 N2 -170.3(4) .
N1 C7 C8 C9 -175.1(4) .
C6 C7 C8 C9 8.8(7) .
N2 C8 C9 C10 -0.3(7) .
C7 C8 C9 C10 -179.3(4) .
C8 C9 C10 C11 -1.2(7) .
C9 C10 C11 C12 1.6(7) .
C8 N2 C12 C11 -0.8(6) .
Fe2 N2 C12 C11 -175.3(3) .
C8 N2 C12 C13 179.8(3) .
Fe2 N2 C12 C13 5.2(4) .
C10 C11 C12 N2 -0.7(7) .
C10 C11 C12 C13 178.7(4) .
C19 N3 C13 C14 -2.9(6) .
Fe2 N3 C13 C14 175.4(3) .
C19 N3 C13 C12 176.3(4) .
Fe2 N3 C13 C12 -5.3(4) .
N2 C12 C13 C14 179.6(4) .
C11 C12 C13 C14 0.2(7) .
N2 C12 C13 N3 0.4(5) .
C11 C12 C13 N3 -179.0(4) .
N3 C13 C14 C15 2.3(6) .
C12 C13 C14 C15 -176.9(4) .
C13 C14 C15 C18 0.0(6) .
C13 C14 C15 C16 179.5(5) .
C18 C15 C16 C17 1.0(5) .
C14 C15 C16 C17 -178.5(5) .
C15 C16 C17 O2 -0.5(5) .
C15 C16 C17 C25 177.6(4) .
C18 O2 C17 C16 -0.1(5) .
C18 O2 C17 C25 -178.6(3) .
C17 O2 C18 C19 -178.9(4) .
C17 O2 C18 C15 0.8(4) .
C14 C15 C18 C19 -1.8(6) .
C16 C15 C18 C19 178.6(4) .
C14 C15 C18 O2 178.5(4) .
C16 C15 C18 O2 -1.1(5) .
C13 N3 C19 C18 1.1(6) .
Fe2 N3 C19 C18 -177.0(3) .
O2 C18 C19 N3 -179.1(4) .
C15 C18 C19 N3 1.2(7) .
C4 C3 C20 C21 -177.4(5) .
O1 C3 C20 C21 8.6(7) .
C4 C3 C20 C24 2.5(8) .
O1 C3 C20 C24 -171.5(5) .
C24 C20 C21 C22 0.3(8) .
C3 C20 C21 C22 -179.8(5) .
C23 N4 C22 C21 -0.3(8) .
Ag2 N4 C22 C21 -175.9(4) .
C20 C21 C22 N4 0.6(9) .
C22 N4 C23 C24 -1.0(8) .
Ag2 N4 C23 C24 174.5(4) .
N4 C23 C24 C20 1.9(9) .
C21 C20 C24 C23 -1.5(8) .
C3 C20 C24 C23 178.7(5) .
C16 C17 C25 C26 -170.0(5) .
O2 C17 C25 C26 8.1(6) .
C16 C17 C25 C29 9.1(7) .
O2 C17 C25 C29 -172.8(4) .
C29 C25 C26 C27 -0.9(7) .
C17 C25 C26 C27 178.3(4) .
C28 N5 C27 C26 -0.9(7) .
Ag1 N5 C27 C26 -178.7(4) .
C25 C26 C27 N5 1.8(8) .
C27 N5 C28 C29 -0.8(7) .
Ag1 N5 C28 C29 176.7(3) .
N5 C28 C29 C25 1.7(7) .
C26 C25 C29 C28 -0.7(6) .
C17 C25 C29 C28 -179.8(4) .
C36 N6 C30 C31 1.4(6) .
Fe1 N6 C30 C31 -172.1(3) .
C32 O3 C31 C30 -178.4(4) .
C32 O3 C31 C34 1.2(5) .
N6 C30 C31 O3 177.2(4) .
N6 C30 C31 C34 -2.4(7) .
C31 O3 C32 C33 -1.5(5) .
C31 O3 C32 C49 179.3(4) .
O3 C32 C33 C34 1.2(5) .
C49 C32 C33 C34 -179.8(5) .
O3 C31 C34 C35 -179.0(4) .
C30 C31 C34 C35 0.6(7) .
O3 C31 C34 C33 -0.5(5) .
C30 C31 C34 C33 179.1(4) .
C32 C33 C34 C35 177.6(5) .
C32 C33 C34 C31 -0.4(5) .
C31 C34 C35 C36 1.9(6) .
C33 C34 C35 C36 -175.9(5) .
C34 C35 C36 N6 -2.9(6) .
C34 C35 C36 C37 176.9(4) .
C30 N6 C36 C35 1.2(6) .
Fe1 N6 C36 C35 175.5(3) .
C30 N6 C36 C37 -178.6(4) .
Fe1 N6 C36 C37 -4.4(4) .
C41 N7 C37 C38 0.6(6) .
Fe1 N7 C37 C38 175.9(4) .
C41 N7 C37 C36 179.3(4) .
Fe1 N7 C37 C36 -5.4(5) .
C35 C36 C37 N7 -173.7(4) .
N6 C36 C37 N7 6.2(5) .
C35 C36 C37 C38 4.9(7) .
N6 C36 C37 C38 -175.2(4) .
N7 C37 C38 C39 0.4(7) .
C36 C37 C38 C39 -178.1(5) .
C37 C38 C39 C40 -0.4(8) .
C38 C39 C40 C41 -0.6(8) .
C37 N7 C41 C40 -1.6(6) .
Fe1 N7 C41 C40 -176.9(3) .
C37 N7 C41 C42 178.3(4) .
Fe1 N7 C41 C42 3.0(5) .
C39 C40 C41 N7 1.6(7) .
C39 C40 C41 C42 -178.3(5) .
C48 N8 C42 C43 -2.8(6) .
Fe1 N8 C42 C43 174.7(3) .
C48 N8 C42 C41 177.1(4) .
Fe1 N8 C42 C41 -5.4(4) .
N7 C41 C42 N8 1.8(5) .
C40 C41 C42 N8 -178.4(4) .
N7 C41 C42 C43 -178.3(4) .
C40 C41 C42 C43 1.5(7) .
N8 C42 C43 C44 1.3(7) .
C41 C42 C43 C44 -178.6(4) .
C42 C43 C44 C47 2.1(6) .
C42 C43 C44 C45 -179.4(5) .
C43 C44 C45 C46 -177.8(5) .
C47 C44 C45 C46 0.8(5) .
C44 C45 C46 O4 -0.4(5) .
C44 C45 C46 C54 175.0(4) .
C47 O4 C46 C45 -0.2(5) .
C47 O4 C46 C54 -176.5(4) .
C46 O4 C47 C48 -177.0(4) .
C46 O4 C47 C44 0.8(5) .
C43 C44 C47 O4 178.0(4) .
C45 C44 C47 O4 -1.0(5) .
C43 C44 C47 C48 -4.3(7) .
C45 C44 C47 C48 176.8(4) .
C42 N8 C48 C47 0.7(6) .
Fe1 N8 C48 C47 -176.5(3) .
O4 C47 C48 N8 -179.6(4) .
C44 C47 C48 N8 2.9(7) .
C33 C32 C49 C50 -163.8(5) .
O3 C32 C49 C50 15.2(7) .
C33 C32 C49 C53 17.8(8) .
O3 C32 C49 C53 -163.3(4) .
C53 C49 C50 C51 1.8(7) .
C32 C49 C50 C51 -176.7(5) .
C52 N9 C51 C50 -2.1(8) .
Ag1 N9 C51 C50 172.4(4) 1_545
C49 C50 C51 N9 0.6(8) .
C51 N9 C52 C53 1.3(7) .
Ag1 N9 C52 C53 -173.0(4) 1_545
N9 C52 C53 C49 1.0(7) .
C50 C49 C53 C52 -2.5(7) .
C32 C49 C53 C52 176.0(4) .
C45 C46 C54 C55 -155.7(5) .
O4 C46 C54 C55 19.6(6) .
C45 C46 C54 C58 24.9(7) .
O4 C46 C54 C58 -159.8(4) .
C58 C54 C55 C56 -1.3(6) .
C46 C54 C55 C56 179.2(4) .
C57 N10 C56 C55 -1.0(6) .
Ag2 N10 C56 C55 178.6(4) 1_354
C54 C55 C56 N10 1.6(7) .
C56 N10 C57 C58 0.2(7) .
Ag2 N10 C57 C58 -179.2(3) 1_354
N10 C57 C58 C54 -0.1(7) .
C55 C54 C58 C57 0.7(6) .
C46 C54 C58 C57 -179.9(4) .
C65 N11 C59 C60 2.7(6) .
Fe1 N11 C59 C60 -166.9(3) .
N11 C59 C60 O5 172.3(4) .
N11 C59 C60 C63 -2.8(7) .
C61 O5 C60 C59 -174.7(5) .
C61 O5 C60 C63 0.9(5) .
C60 O5 C61 C62 -2.1(6) .
C60 O5 C61 C78 173.8(4) .
O5 C61 C62 C63 2.6(6) .
C78 C61 C62 C63 -172.3(6) .
C59 C60 C63 C64 -0.1(7) .
O5 C60 C63 C64 -175.9(4) .
C59 C60 C63 C62 176.4(5) .
O5 C60 C63 C62 0.7(5) .
C61 C62 C63 C64 173.5(6) .
C61 C62 C63 C60 -1.9(6) .
C60 C63 C64 C65 3.0(7) .
C62 C63 C64 C65 -172.1(6) .
C59 N11 C65 C64 0.3(6) .
Fe1 N11 C65 C64 170.9(3) .
C59 N11 C65 C66 -175.8(4) .
Fe1 N11 C65 C66 -5.2(4) .
C63 C64 C65 N11 -3.1(7) .
C63 C64 C65 C66 172.5(4) .
C70 N12 C66 C67 -3.6(6) .
Fe1 N12 C66 C67 177.5(3) .
C70 N12 C66 C65 175.3(4) .
Fe1 N12 C66 C65 -3.7(5) .
N11 C65 C66 N12 5.6(5) .
C64 C65 C66 N12 -170.4(4) .
N11 C65 C66 C67 -175.6(4) .
C64 C65 C66 C67 8.3(7) .
N12 C66 C67 C68 1.6(7) .
C65 C66 C67 C68 -177.1(4) .
C66 C67 C68 C69 0.4(8) .
C67 C68 C69 C70 -0.5(8) .
C66 N12 C70 C69 3.5(6) .
Fe1 N12 C70 C69 -177.6(3) .
C66 N12 C70 C71 -175.8(4) .
Fe1 N12 C70 C71 3.2(5) .
C68 C69 C70 N12 -1.4(7) .
C68 C69 C70 C71 177.7(5) .
C77 N13 C71 C72 1.2(6) .
Fe1 N13 C71 C72 -175.2(3) .
C77 N13 C71 C70 177.5(4) .
Fe1 N13 C71 C70 1.2(4) .
N12 C70 C71 C72 173.7(4) .
C69 C70 C71 C72 -5.5(7) .
N12 C70 C71 N13 -2.7(5) .
C69 C70 C71 N13 178.1(4) .
N13 C71 C72 C73 -0.7(6) .
C70 C71 C72 C73 -176.7(4) .
C71 C72 C73 C76 -1.0(6) .
C71 C72 C73 C74 178.1(5) .
C76 C73 C74 C75 -1.3(5) .
C72 C73 C74 C75 179.5(5) .
C73 C74 C75 O6 0.6(5) .
C73 C74 C75 C83 -176.4(5) .
C76 O6 C75 C74 0.3(5) .
C76 O6 C75 C83 177.9(4) .
C75 O6 C76 C77 177.3(4) .
C75 O6 C76 C73 -1.2(5) .
C72 C73 C76 C77 2.4(7) .
C74 C73 C76 C77 -176.9(4) .
C72 C73 C76 O6 -179.1(4) .
C74 C73 C76 O6 1.6(5) .
C71 N13 C77 C76 0.1(6) .
Fe1 N13 C77 C76 176.0(3) .
O6 C76 C77 N13 179.7(4) .
C73 C76 C77 N13 -2.0(7) .
C62 C61 C78 C82 -15.0(9) .
O5 C61 C78 C82 170.3(5) .
C62 C61 C78 C79 160.0(6) .
O5 C61 C78 C79 -14.7(8) .
C82 C78 C79 C80 -1.3(8) .
C61 C78 C79 C80 -176.3(5) .
C81 N14 C80 C79 0.2(9) .
Ag1 N14 C80 C79 -172.1(5) .
C78 C79 C80 N14 0.6(9) .
C80 N14 C81 C82 -0.3(8) .
Ag1 N14 C81 C82 172.3(4) .
C79 C78 C82 C81 1.2(8) .
C61 C78 C82 C81 176.3(5) .
N14 C81 C82 C78 -0.4(9) .
C74 C75 C83 C84 152.3(5) .
O6 C75 C83 C84 -24.6(6) .
C74 C75 C83 C87 -27.1(8) .
O6 C75 C83 C87 156.0(4) .
C87 C83 C84 C85 2.1(6) .
C75 C83 C84 C85 -177.2(4) .
C86 N15 C85 C84 1.0(7) .
Ag1 N15 C85 C84 -168.3(4) 1_445
C83 C84 C85 N15 -2.0(7) .
C85 N15 C86 C87 -0.2(7) .
Ag1 N15 C86 C87 166.1(3) 1_445
N15 C86 C87 C83 0.5(7) .
C84 C83 C87 C86 -1.5(7) .
C75 C83 C87 C86 177.9(4) .
C94 N16 C88 C89 -1.8(6) .
Fe2 N16 C88 C89 173.2(3) .
C90 O7 C89 C88 175.6(4) .
C90 O7 C89 C92 -2.1(5) .
N16 C88 C89 O7 -178.0(4) .
N16 C88 C89 C92 -0.6(7) .
C89 O7 C90 C91 2.0(5) .
C89 O7 C90 C107 179.5(4) .
O7 C90 C91 C92 -1.1(6) .
C107 C90 C91 C92 -178.1(5) .
O7 C89 C92 C93 -179.9(4) .
C88 C89 C92 C93 2.3(7) .
O7 C89 C92 C91 1.5(5) .
C88 C89 C92 C91 -176.3(4) .
C90 C91 C92 C89 -0.3(6) .
C90 C91 C92 C93 -178.4(6) .
C89 C92 C93 C94 -1.6(7) .
C91 C92 C93 C94 176.4(5) .
C88 N16 C94 C93 2.5(6) .
Fe2 N16 C94 C93 -173.1(4) .
C88 N16 C94 C95 -179.8(4) .
Fe2 N16 C94 C95 4.7(4) .
C92 C93 C94 N16 -0.7(7) .
C92 C93 C94 C95 -178.2(4) .
C99 N17 C95 C96 2.6(6) .
Fe2 N17 C95 C96 179.8(3) .
C99 N17 C95 C94 -175.5(4) .
Fe2 N17 C95 C94 1.7(5) .
N16 C94 C95 N17 -4.1(5) .
C93 C94 C95 N17 173.6(4) .
N16 C94 C95 C96 177.9(4) .
C93 C94 C95 C96 -4.4(7) .
N17 C95 C96 C97 -0.5(7) .
C94 C95 C96 C97 177.4(5) .
C95 C96 C97 C98 -1.3(8) .
C96 C97 C98 C99 1.0(8) .
C95 N17 C99 C98 -2.9(6) .
Fe2 N17 C99 C98 179.9(3) .
C95 N17 C99 C100 173.4(4) .
Fe2 N17 C99 C100 -3.8(4) .
C97 C98 C99 N17 1.0(7) .
C97 C98 C99 C100 -174.7(4) .
C106 N18 C100 C101 1.6(6) .
Fe2 N18 C100 C101 170.7(3) .
C106 N18 C100 C99 -173.5(3) .
Fe2 N18 C100 C99 -4.4(4) .
N17 C99 C100 C101 -169.9(4) .
C98 C99 C100 C101 6.2(7) .
N17 C99 C100 N18 5.2(5) .
C98 C99 C100 N18 -178.8(4) .
N18 C100 C101 C102 -3.5(6) .
C99 C100 C101 C102 171.1(4) .
C100 C101 C102 C105 2.7(6) .
C100 C101 C102 C103 -170.9(5) .
C101 C102 C103 C104 173.2(5) .
C105 C102 C103 C104 -0.9(5) .
C102 C103 C104 O8 0.9(5) .
C102 C103 C104 C112 -177.7(5) .
C105 O8 C104 C103 -0.5(5) .
C105 O8 C104 C112 178.4(4) .
C104 O8 C105 C106 -174.5(4) .
C104 O8 C105 C102 -0.1(5) .
C101 C102 C105 O8 -174.8(4) .
C103 C102 C105 O8 0.6(5) .
C101 C102 C105 C106 -0.3(6) .
C103 C102 C105 C106 175.1(4) .
C100 N18 C106 C105 1.0(6) .
Fe2 N18 C106 C105 -166.6(3) .
O8 C105 C106 N18 172.1(4) .
C102 C105 C106 N18 -1.7(6) .
C91 C90 C107 C108 154.3(5) .
O7 C90 C107 C108 -22.6(7) .
C91 C90 C107 C111 -25.8(8) .
O7 C90 C107 C111 157.3(4) .
C111 C107 C108 C109 1.5(7) .
C90 C107 C108 C109 -178.6(4) .
C110 N19 C109 C108 2.4(7) .
Ag2 N19 C109 C108 -167.7(4) 1_455
C107 C108 C109 N19 -2.8(7) .
C109 N19 C110 C111 -0.9(7) .
Ag2 N19 C110 C111 167.6(4) 1_455
N19 C110 C111 C107 -0.2(8) .
C108 C107 C111 C110 -0.1(7) .
C90 C107 C111 C110 -180.0(5) .
C103 C104 C112 C113 174.0(6) .
O8 C104 C112 C113 -4.6(7) .
C103 C104 C112 C116 -5.6(8) .
O8 C104 C112 C116 175.8(4) .
C116 C112 C113 C114 -0.5(8) .
C104 C112 C113 C114 179.9(5) .
C115 N20 C114 C113 0.6(8) .
Ag2 N20 C114 C113 -175.9(4) 1_565
C112 C113 C114 N20 -0.1(9) .
C114 N20 C115 C116 -0.3(7) .
Ag2 N20 C115 C116 176.2(4) 1_565
N20 C115 C116 C112 -0.3(7) .
C113 C112 C116 C115 0.7(7) .
C104 C112 C116 C115 -179.7(4) .

loop_
_platon_squeeze_void_nr
_platon_squeeze_void_average_x
_platon_squeeze_void_average_y
_platon_squeeze_void_average_z
_platon_squeeze_void_volume
_platon_squeeze_void_count_electrons
_platon_squeeze_void_content
1 -0.003 0.004 0.007 2413 557 ' '
